data_4333605
loop_
_publ_author_name
'Hideki Sugimoto'
'Kenji Ashikari'
'Shinobu Itoh'

_publ_contact_author_fax +81-6-6879-7936
_publ_contact_author_name 'Hideki Sugimoto'
_publ_section_title
;
 C-H Bond Activation of the Methyl Group of the Supporting Ligand in an
 Osmium(III) Complex upon Reaction with H2O2: Formation of an
 Organometallic Osmium(IV) Complex
;
_journal_name_full 'Inorganic Chemistry'
_journal_page_first 543
_journal_page_last 545
_journal_paper_doi 10.1021/ic302169k
_journal_volume 52
_journal_year 2013
_chemical_formula_sum 'C16.66667 H21 Cl2 F6 N4.33333 Os P'
_chemical_formula_weight 688.12
_space_group_IT_number 14
_symmetry_cell_setting monoclinic
_symmetry_Int_Tables_number 14
_symmetry_space_group_name_Hall '-P 2ybc'
_symmetry_space_group_name_H-M 'P 1 21/c 1'
_atom_sites_solution_hydrogens geom
_atom_sites_solution_primary direct
_atom_sites_solution_secondary difmap
_cell_angle_alpha 90.0000
_cell_angle_beta 102.4620
_cell_angle_gamma 90.0000
_cell_formula_units_Z 12
_cell_length_a 21.1268(5)
_cell_length_b 24.0214(6)
_cell_length_c 13.5052(4)
_cell_measurement_reflns_used 43062
_cell_measurement_temperature 103
_cell_measurement_theta_max 27.48
_cell_measurement_theta_min 3.03
_cell_volume 6692.3(3)
_computing_cell_refinement 'RAPID AUTO'
_computing_data_collection 'RAPID AUTO (Rigaku, ????)'
_computing_data_reduction 'RAPID AUTO'
_computing_molecular_graphics 'CrystalStructure 4.0'
_computing_publication_material 'CrystalStructure 4.0 (Rigaku, 2010)'
_computing_structure_refinement 'CRYSTALS (Carruthers, et al., 1999)'
_computing_structure_solution 'Il Milione (Burla, et al., 2007)'
_diffrn_ambient_temperature 103
_diffrn_detector_area_resol_mean 10.000
_diffrn_measured_fraction_theta_full 0.995
_diffrn_measured_fraction_theta_max 0.995
_diffrn_measurement_device_type 'Rigaku R-AXIS RAPID'
_diffrn_measurement_method \w
_diffrn_radiation_type 'Mo K\a'
_diffrn_radiation_wavelength 0.71075
_diffrn_reflns_av_R_equivalents 0.0993
_diffrn_reflns_limit_h_max 27
_diffrn_reflns_limit_h_min -23
_diffrn_reflns_limit_k_max 31
_diffrn_reflns_limit_k_min -31
_diffrn_reflns_limit_l_max 17
_diffrn_reflns_limit_l_min -17
_diffrn_reflns_number 63196
_diffrn_reflns_theta_full 27.48
_diffrn_reflns_theta_max 27.48
_diffrn_standards_number 0
_exptl_absorpt_coefficient_mu 6.086
_exptl_absorpt_correction_T_max 0.738
_exptl_absorpt_correction_T_min 0.485
_exptl_absorpt_correction_type multi-scan
_exptl_absorpt_process_details 'ABSCOR (Rigaku, 1995)'
_exptl_crystal_colour red
_exptl_crystal_density_diffrn 2.049
_exptl_crystal_description needle
_exptl_crystal_F_000 3964.00
_exptl_crystal_size_max 0.100
_exptl_crystal_size_mid 0.050
_exptl_crystal_size_min 0.050
_refine_diff_density_max 2.710
_refine_diff_density_min -2.820
_refine_ls_extinction_method none
_refine_ls_goodness_of_fit_ref 1.042
_refine_ls_hydrogen_treatment constr
_refine_ls_number_parameters 891
_refine_ls_number_reflns 15271
_refine_ls_R_factor_gt 0.0538
_refine_ls_shift/su_max 0.000
_refine_ls_structure_factor_coef Fsqd
_refine_ls_weighting_details 'w = 1/[0.0010Fo^2^ + 1.0000\s(Fo^2^)]/(4Fo^2^)'
_refine_ls_weighting_scheme calc
_refine_ls_wR_factor_ref 0.1336
_reflns_number_gt 10815
_reflns_number_total 15271
_reflns_threshold_expression F^2^>2.0\s(F^2^)
_cod_data_source_file ic302169k_si_003_2.cif
_cod_data_source_block 1
_cod_database_code 4333605

loop_
_symmetry_equiv_pos_site_id
_symmetry_equiv_pos_as_xyz
1 +X,+Y,+Z
2 -X,1/2+Y,1/2-Z
3 -X,-Y,-Z
4 +X,1/2-Y,1/2+Z

loop_
_atom_site_label
_atom_site_type_symbol
_atom_site_fract_x
_atom_site_fract_y
_atom_site_fract_z
_atom_site_U_iso_or_equiv
_atom_site_adp_type
_atom_site_occupancy
_atom_site_symmetry_multiplicity
_atom_site_calc_flag
_atom_site_refinement_flags
Os1 Os 0.827520(10) -0.105980(10) 1.09448(3) 0.01665(9) Uani 1.0 4 d .
Os2 Os 0.515020(10) 0.173380(10) 0.74171(3) 0.01636(9) Uani 1.0 4 d .
Os3 Os 0.85000(2) 0.179850(10) 0.87041(3) 0.01816(9) Uani 1.0 4 d .
Cl1 Cl 0.91243(9) -0.05297(9) 1.05334(18) 0.0249(6) Uani 1.0 4 d .
Cl2 Cl 0.74593(10) -0.04713(9) 1.00334(19) 0.0290(6) Uani 1.0 4 d .
Cl3 Cl 0.42464(10) 0.21411(9) 0.62917(17) 0.0238(6) Uani 1.0 4 d .
Cl4 Cl 0.58976(10) 0.20050(10) 0.64291(17) 0.0255(6) Uani 1.0 4 d .
Cl5 Cl 0.77406(10) 0.21373(9) 0.96171(17) 0.0264(6) Uani 1.0 4 d .
Cl6 Cl 0.93951(10) 0.23132(9) 0.96325(17) 0.0265(6) Uani 1.0 4 d .
P1 P 0.32030(12) -0.07580(11) 0.6784(2) 0.0287(7) Uani 1.0 4 d .
P2 P 0.62404(10) -0.10239(9) 0.69922(18) 0.0209(6) Uani 1.0 4 d .
P3 P 0.99834(11) -0.09548(10) 0.65012(18) 0.0237(6) Uani 1.0 4 d .
F1 F 0.3272(3) -0.0158(3) 0.7312(6) 0.0432(19) Uani 1.0 4 d .
F2 F 0.3145(4) -0.1358(3) 0.6270(5) 0.052(2) Uani 1.0 4 d .
F3 F 0.3673(3) -0.0580(3) 0.6075(6) 0.054(3) Uani 1.0 4 d .
F4 F 0.3810(3) -0.0960(4) 0.7626(6) 0.060(3) Uani 1.0 4 d .
F5 F 0.2726(3) -0.0936(3) 0.7504(5) 0.0434(19) Uani 1.0 4 d .
F6 F 0.2599(3) -0.0543(3) 0.5958(5) 0.0467(19) Uani 1.0 4 d .
F7 F 0.6387(3) -0.0550(3) 0.7839(5) 0.0420(18) Uani 1.0 4 d .
F8 F 0.6098(3) -0.1497(3) 0.6153(5) 0.0384(17) Uani 1.0 4 d .
F9 F 0.6181(3) -0.1475(3) 0.7846(5) 0.0387(17) Uani 1.0 4 d .
F10 F 0.5493(3) -0.0895(3) 0.6804(6) 0.0454(19) Uani 1.0 4 d .
F11 F 0.6311(3) -0.0572(3) 0.6155(5) 0.0389(17) Uani 1.0 4 d .
F12 F 0.6998(3) -0.1160(3) 0.7173(5) 0.0444(19) Uani 1.0 4 d .
F13 F 1.0242(3) -0.0519(3) 0.7398(5) 0.0355(16) Uani 1.0 4 d .
F14 F 0.9718(3) -0.1392(3) 0.5608(4) 0.0369(16) Uani 1.0 4 d .
F15 F 1.0332(3) -0.1447(2) 0.7204(5) 0.0337(16) Uani 1.0 4 d .
F16 F 0.9354(3) -0.1059(3) 0.6948(5) 0.0418(18) Uani 1.0 4 d .
F17 F 0.9618(4) -0.0461(3) 0.5814(5) 0.0484(19) Uani 1.0 4 d .
F18 F 1.0620(3) -0.0869(3) 0.6070(5) 0.049(2) Uani 1.0 4 d .
N1 N 0.8297(3) -0.0724(3) 1.2430(6) 0.0201(19) Uani 1.0 4 d .
N2 N 0.8887(3) -0.1603(3) 1.1774(6) 0.0163(17) Uani 1.0 4 d .
N3 N 0.8238(4) -0.1689(3) 0.9807(6) 0.0199(18) Uani 1.0 4 d .
N4 N 0.7614(3) -0.1556(3) 1.1332(5) 0.0144(17) Uani 1.0 4 d .
N5 N 0.4980(3) 0.0892(3) 0.6893(5) 0.0153(17) Uani 1.0 4 d .
N6 N 0.4591(3) 0.1488(3) 0.8350(5) 0.0164(17) Uani 1.0 4 d .
N7 N 0.5373(4) 0.2389(3) 0.8514(6) 0.0193(18) Uani 1.0 4 d .
N8 N 0.5839(3) 0.1355(3) 0.8438(5) 0.0130(14) Uiso 1.0 4 d .
N9 N 0.8226(4) 0.2341(3) 0.7423(6) 0.0196(18) Uani 1.0 4 d .
N10 N 0.7812(4) 0.1331(3) 0.7857(6) 0.0181(18) Uani 1.0 4 d .
N11 N 0.8717(4) 0.1023(3) 0.9475(5) 0.0189(18) Uani 1.0 4 d .
N12 N 0.9043(3) 0.1458(3) 0.7798(6) 0.0175(18) Uani 1.0 4 d .
N13 N 0.8023(5) 0.6618(4) 0.0114(8) 0.042(3) Uani 1.0 4 d .
C1 C 0.8321(5) -0.0111(4) 1.2533(8) 0.028(3) Uani 1.0 4 d .
C2 C 0.8889(4) -0.0971(4) 1.3133(7) 0.0213(18) Uiso 1.0 4 d .
C3 C 0.9056(4) -0.1533(4) 1.2783(7) 0.018(2) Uani 1.0 4 d .
C4 C 0.9368(4) -0.1960(4) 1.3385(7) 0.023(3) Uani 1.0 4 d .
C5 C 0.9504(4) -0.2450(4) 1.2947(7) 0.022(3) Uani 1.0 4 d .
C6 C 0.9325(5) -0.2513(4) 1.1901(8) 0.027(3) Uani 1.0 4 d .
C7 C 0.9021(4) -0.2084(4) 1.1309(7) 0.018(2) Uani 1.0 4 d .
C8 C 0.8814(4) -0.2075(4) 1.0168(7) 0.020(2) Uani 1.0 4 d .
C9 C 0.8265(5) -0.1497(4) 0.8770(7) 0.028(3) Uani 1.0 4 d .
C10 C 0.7606(5) -0.2006(4) 0.9751(7) 0.027(3) Uani 1.0 4 d .
C11 C 0.7422(4) -0.2014(4) 1.0778(7) 0.020(3) Uani 1.0 4 d .
C12 C 0.7057(4) -0.2419(4) 1.1122(8) 0.027(3) Uani 1.0 4 d .
C13 C 0.6902(4) -0.2344(4) 1.2070(7) 0.025(3) Uani 1.0 4 d .
C14 C 0.7101(4) -0.1874(4) 1.2607(8) 0.025(3) Uani 1.0 4 d .
C15 C 0.7462(4) -0.1474(4) 1.2242(7) 0.021(3) Uani 1.0 4 d .
C16 C 0.7681(4) -0.0918(4) 1.2703(7) 0.020(3) Uani 1.0 4 d .
C17 C 0.4865(5) 0.0802(4) 0.5769(7) 0.024(3) Uani 1.0 4 d .
C18 C 0.4394(4) 0.0698(4) 0.7246(7) 0.021(3) Uani 1.0 4 d .
C19 C 0.4341(4) 0.0967(4) 0.8253(7) 0.019(2) Uani 1.0 4 d .
C20 C 0.4069(4) 0.0737(4) 0.8978(7) 0.023(3) Uani 1.0 4 d .
C21 C 0.4052(5) 0.1054(4) 0.9837(7) 0.027(3) Uani 1.0 4 d .
C22 C 0.4310(4) 0.1583(4) 0.9959(7) 0.020(3) Uani 1.0 4 d .
C23 C 0.4585(4) 0.1796(4) 0.9189(7) 0.019(2) Uani 1.0 4 d .
C24 C 0.4865(4) 0.2371(4) 0.9143(7) 0.021(3) Uani 1.0 4 d .
C25 C 0.5386(5) 0.2978(4) 0.8115(8) 0.027(3) Uani 1.0 4 d .
C26 C 0.6030(4) 0.2250(4) 0.9165(7) 0.020(2) Uani 1.0 4 d .
C27 C 0.6118(4) 0.1641(4) 0.9284(7) 0.016(2) Uani 1.0 4 d .
C28 C 0.6467(4) 0.1361(4) 1.0131(7) 0.022(3) Uani 1.0 4 d .
C29 C 0.6535(4) 0.0790(4) 1.0095(8) 0.026(3) Uani 1.0 4 d .
C30 C 0.6250(4) 0.0505(4) 0.9205(7) 0.024(3) Uani 1.0 4 d .
C31 C 0.5897(4) 0.0792(4) 0.8410(7) 0.019(3) Uani 1.0 4 d .
C32 C 0.5567(4) 0.0553(4) 0.7385(7) 0.023(3) Uani 1.0 4 d .
C33 C 0.8152(5) 0.2942(4) 0.7649(8) 0.027(3) Uani 1.0 4 d .
C34 C 0.7588(4) 0.2131(4) 0.6826(7) 0.022(3) Uani 1.0 4 d .
C35 C 0.7513(4) 0.1523(4) 0.6938(7) 0.022(3) Uani 1.0 4 d .
C36 C 0.7155(4) 0.1152(5) 0.6233(8) 0.030(3) Uani 1.0 4 d .
C37 C 0.7093(5) 0.0607(4) 0.6496(8) 0.028(3) Uani 1.0 4 d .
C38 C 0.7396(4) 0.0420(4) 0.7458(8) 0.029(3) Uani 1.0 4 d .
C39 C 0.7764(4) 0.0788(4) 0.8124(7) 0.019(2) Uani 1.0 4 d .
C40 C 0.8124(5) 0.0664(4) 0.9190(8) 0.027(3) Uani 1.0 4 d .
C41 C 0.8898(5) 0.1049(4) 1.0615(7) 0.031(3) Uani 1.0 4 d .
C42 C 0.9271(4) 0.0760(4) 0.9090(8) 0.025(3) Uani 1.0 4 d .
C43 C 0.9248(4) 0.0933(4) 0.8018(8) 0.022(3) Uani 1.0 4 d .
C44 C 0.9421(5) 0.0610(4) 0.7268(8) 0.031(3) Uani 1.0 4 d .
C45 C 0.9378(5) 0.0829(4) 0.6325(8) 0.031(3) Uani 1.0 4 d .
C46 C 0.9152(5) 0.1385(4) 0.6101(8) 0.026(3) Uani 1.0 4 d .
C47 C 0.8987(4) 0.1692(4) 0.6866(7) 0.018(2) Uani 1.0 4 d .
C48 C 0.8753(4) 0.2284(4) 0.6835(7) 0.020(3) Uani 1.0 4 d .
C49 C 0.8004(5) 0.6192(5) 0.0454(8) 0.032(3) Uani 1.0 4 d .
C50 C 0.7965(6) 0.5620(5) 0.0841(10) 0.045(4) Uani 1.0 4 d .
H1 H 0.8317 -0.0010 1.3219 0.0369 Uiso 1.0 4 calc R
H2 H 0.8710 0.0026 1.2362 0.0369 Uiso 1.0 4 calc R
H3 H 0.7951 0.0050 1.2084 0.0369 Uiso 1.0 4 calc R
H4 H 0.9258 -0.0728 1.3158 0.0257 Uiso 1.0 4 calc R
H5 H 0.8806 -0.1011 1.3808 0.0257 Uiso 1.0 4 calc R
H6 H 0.9485 -0.1915 1.4084 0.0288 Uiso 1.0 4 calc R
H7 H 0.9715 -0.2737 1.3348 0.0259 Uiso 1.0 4 calc R
H8 H 0.9410 -0.2845 1.1602 0.0324 Uiso 1.0 4 calc R
H9 H 0.8697 -0.2450 0.9935 0.0232 Uiso 1.0 4 calc R
H10 H 0.9177 -0.1949 0.9894 0.0233 Uiso 1.0 4 calc R
H11 H 0.8241 -0.1812 0.8327 0.0328 Uiso 1.0 4 calc R
H12 H 0.7906 -0.1252 0.8521 0.0328 Uiso 1.0 4 calc R
H13 H 0.8664 -0.1301 0.8793 0.0328 Uiso 1.0 4 calc R
H14 H 0.7263 -0.1826 0.9262 0.0320 Uiso 1.0 4 calc R
H15 H 0.7658 -0.2386 0.9539 0.0320 Uiso 1.0 4 calc R
H16 H 0.6918 -0.2733 1.0733 0.0306 Uiso 1.0 4 calc R
H17 H 0.6666 -0.2614 1.2329 0.0295 Uiso 1.0 4 calc R
H18 H 0.6992 -0.1821 1.3232 0.0294 Uiso 1.0 4 calc R
H19 H 0.7754 -0.0948 1.3435 0.0253 Uiso 1.0 4 calc R
H20 H 0.7345 -0.0645 1.2463 0.0254 Uiso 1.0 4 calc R
H21 H 0.4491 0.1011 0.5438 0.0295 Uiso 1.0 4 calc R
H22 H 0.5236 0.0924 0.5526 0.0294 Uiso 1.0 4 calc R
H23 H 0.4792 0.0414 0.5622 0.0294 Uiso 1.0 4 calc R
H24 H 0.4016 0.0793 0.6725 0.0254 Uiso 1.0 4 calc R
H25 H 0.4423 0.0297 0.7322 0.0254 Uiso 1.0 4 calc R
H26 H 0.3898 0.0379 0.8904 0.0270 Uiso 1.0 4 calc R
H27 H 0.3862 0.0905 1.0339 0.0332 Uiso 1.0 4 calc R
H28 H 0.4300 0.1792 1.0537 0.0253 Uiso 1.0 4 calc R
H29 H 0.5060 0.2489 0.9828 0.0252 Uiso 1.0 4 calc R
H30 H 0.4517 0.2623 0.8850 0.0252 Uiso 1.0 4 calc R
H31 H 0.5491 0.3233 0.8674 0.0325 Uiso 1.0 4 calc R
H32 H 0.5706 0.3005 0.7710 0.0324 Uiso 1.0 4 calc R
H33 H 0.4968 0.3070 0.7708 0.0325 Uiso 1.0 4 calc R
H34 H 0.6369 0.2394 0.8854 0.0226 Uiso 1.0 4 calc R
H35 H 0.6072 0.2413 0.9834 0.0225 Uiso 1.0 4 calc R
H36 H 0.6653 0.1558 1.0715 0.0272 Uiso 1.0 4 calc R
H37 H 0.6765 0.0597 1.0655 0.0305 Uiso 1.0 4 calc R
H38 H 0.6304 0.0122 0.9159 0.0289 Uiso 1.0 4 calc R
H39 H 0.5428 0.0175 0.7475 0.0274 Uiso 1.0 4 calc R
H40 H 0.5871 0.0553 0.6941 0.0274 Uiso 1.0 4 calc R
H41 H 0.7718 0.3014 0.7722 0.0334 Uiso 1.0 4 calc R
H42 H 0.8451 0.3038 0.8267 0.0335 Uiso 1.0 4 calc R
H43 H 0.8243 0.3161 0.7102 0.0335 Uiso 1.0 4 calc R
H44 H 0.7239 0.2317 0.7060 0.0259 Uiso 1.0 4 calc R
H45 H 0.7555 0.2213 0.6113 0.0260 Uiso 1.0 4 calc R
H46 H 0.6960 0.1275 0.5586 0.0351 Uiso 1.0 4 calc R
H47 H 0.6849 0.0362 0.6033 0.0335 Uiso 1.0 4 calc R
H48 H 0.7350 0.0052 0.7647 0.0360 Uiso 1.0 4 calc R
H49 H 0.8256 0.0276 0.9238 0.0325 Uiso 1.0 4 calc R
H50 H 0.7844 0.0736 0.9658 0.0325 Uiso 1.0 4 calc R
H51 H 0.8987 0.0680 1.0883 0.0361 Uiso 1.0 4 calc R
H52 H 0.9277 0.1276 1.0822 0.0361 Uiso 1.0 4 calc R
H53 H 0.8546 0.1206 1.0867 0.0360 Uiso 1.0 4 calc R
H54 H 0.9682 0.0878 0.9508 0.0297 Uiso 1.0 4 calc R
H55 H 0.9239 0.0358 0.9114 0.0298 Uiso 1.0 4 calc R
H56 H 0.9566 0.0247 0.7406 0.0350 Uiso 1.0 4 calc R
H57 H 0.9496 0.0614 0.5821 0.0376 Uiso 1.0 4 calc R
H58 H 0.9119 0.1535 0.5458 0.0322 Uiso 1.0 4 calc R
H59 H 0.8585 0.2390 0.6134 0.0247 Uiso 1.0 4 calc R
H60 H 0.9113 0.2524 0.7130 0.0248 Uiso 1.0 4 calc R
H61 H 0.8261 0.5386 0.0585 0.0537 Uiso 1.0 4 calc R
H62 H 0.8079 0.5622 0.1569 0.0537 Uiso 1.0 4 calc R
H63 H 0.7532 0.5481 0.0618 0.0537 Uiso 1.0 4 calc R

loop_
_atom_site_aniso_label
_atom_site_aniso_U_11
_atom_site_aniso_U_22
_atom_site_aniso_U_33
_atom_site_aniso_U_12
_atom_site_aniso_U_13
_atom_site_aniso_U_23
Os1 0.01596(15) 0.01284(16) 0.02128(18) 0.00080(12) 0.00430(13) 0.00255(13)
Os2 0.01737(16) 0.01578(16) 0.01656(17) 0.00178(12) 0.00506(13) 0.00125(13)
Os3 0.01955(16) 0.01672(17) 0.01886(18) -0.00120(13) 0.00561(13) -0.00053(13)
Cl1 0.0193(10) 0.0220(11) 0.0344(13) 0.0012(8) 0.0080(9) 0.0080(9)
Cl2 0.0199(10) 0.0204(11) 0.0465(15) 0.0017(9) 0.0065(10) 0.0152(10)
Cl3 0.0214(10) 0.0278(12) 0.0226(11) 0.0035(9) 0.0057(9) 0.0064(9)
Cl4 0.0246(10) 0.0307(12) 0.0240(12) 0.0054(9) 0.0119(9) 0.0073(10)
Cl5 0.0265(11) 0.0285(12) 0.0259(12) -0.0025(9) 0.0095(9) -0.0058(10)
Cl6 0.0267(11) 0.0268(12) 0.0265(12) -0.0029(9) 0.0072(9) -0.0042(10)
P1 0.0344(13) 0.0253(13) 0.0265(14) 0.0032(11) 0.0068(11) -0.0041(11)
P2 0.0227(11) 0.0142(11) 0.0249(12) -0.0009(9) 0.0030(10) -0.0013(9)
P3 0.0285(12) 0.0183(12) 0.0224(12) -0.0015(10) 0.0012(10) -0.0037(10)
F1 0.037(3) 0.031(4) 0.067(5) -0.008(3) 0.023(3) -0.020(3)
F2 0.080(5) 0.031(4) 0.046(4) 0.003(4) 0.016(4) -0.012(3)
F3 0.045(4) 0.075(6) 0.048(5) -0.004(4) 0.026(4) -0.009(4)
F4 0.045(4) 0.090(6) 0.041(4) 0.034(4) -0.000(4) -0.010(4)
F5 0.059(4) 0.038(4) 0.038(4) -0.009(3) 0.020(3) -0.006(3)
F6 0.038(4) 0.064(5) 0.036(4) 0.006(3) 0.002(3) 0.007(4)
F7 0.062(4) 0.029(4) 0.033(4) 0.000(3) 0.005(3) -0.011(3)
F8 0.059(4) 0.024(3) 0.029(4) -0.004(3) 0.002(3) -0.000(3)
F9 0.059(4) 0.023(3) 0.038(4) -0.003(3) 0.017(3) 0.005(3)
F10 0.021(3) 0.028(4) 0.085(6) 0.007(3) 0.007(3) 0.002(4)
F11 0.046(4) 0.026(3) 0.037(4) -0.009(3) -0.007(3) 0.015(3)
F12 0.022(3) 0.059(5) 0.050(4) 0.006(3) 0.005(3) 0.003(4)
F13 0.038(3) 0.032(4) 0.036(4) -0.001(3) 0.006(3) -0.011(3)
F14 0.064(4) 0.019(3) 0.024(3) -0.004(3) 0.001(3) -0.009(3)
F15 0.043(4) 0.017(3) 0.035(4) 0.005(3) -0.004(3) -0.003(3)
F16 0.029(3) 0.051(4) 0.048(4) -0.002(3) 0.013(3) -0.008(3)
F17 0.076(5) 0.018(3) 0.042(4) 0.006(3) -0.007(4) 0.002(3)
F18 0.045(4) 0.058(5) 0.049(5) -0.012(4) 0.022(4) 0.000(4)
N1 0.019(4) 0.011(4) 0.031(5) -0.007(3) 0.007(3) -0.004(3)
N2 0.014(3) 0.016(4) 0.018(4) 0.002(3) 0.001(3) -0.004(3)
N3 0.018(4) 0.020(4) 0.019(4) 0.005(3) -0.003(3) 0.001(3)
N4 0.011(3) 0.016(4) 0.017(4) 0.001(3) 0.005(3) 0.007(3)
N5 0.019(4) 0.013(4) 0.015(4) 0.000(3) 0.006(3) 0.001(3)
N6 0.017(4) 0.022(4) 0.011(4) 0.004(3) 0.007(3) -0.003(3)
N7 0.020(4) 0.024(4) 0.017(4) 0.005(3) 0.010(3) -0.000(3)
N9 0.027(4) 0.008(4) 0.025(4) -0.004(3) 0.010(3) 0.005(3)
N10 0.021(4) 0.014(4) 0.021(4) -0.002(3) 0.008(3) 0.004(3)
N11 0.023(4) 0.021(4) 0.012(4) -0.002(3) 0.003(3) 0.003(3)
N12 0.010(3) 0.023(4) 0.022(4) -0.001(3) 0.009(3) -0.001(3)
N13 0.057(6) 0.026(5) 0.042(6) 0.004(5) 0.007(5) 0.007(5)
C1 0.038(6) 0.019(5) 0.035(6) -0.004(4) 0.024(5) -0.005(4)
C3 0.019(4) 0.015(4) 0.023(5) -0.010(4) 0.009(4) -0.009(4)
C4 0.027(5) 0.029(5) 0.017(5) -0.003(4) 0.008(4) 0.003(4)
C5 0.022(4) 0.022(5) 0.021(5) -0.005(4) 0.005(4) 0.010(4)
C6 0.031(5) 0.018(5) 0.032(6) 0.009(4) 0.008(4) 0.007(4)
C7 0.013(4) 0.024(5) 0.020(5) -0.008(4) 0.007(4) -0.005(4)
C8 0.026(5) 0.015(4) 0.017(5) 0.009(4) 0.002(4) 0.002(4)
C9 0.027(5) 0.036(6) 0.019(5) 0.007(4) 0.003(4) 0.007(4)
C10 0.031(5) 0.026(5) 0.023(5) -0.004(4) 0.005(4) 0.001(4)
C11 0.014(4) 0.018(5) 0.026(5) -0.000(4) 0.000(4) -0.002(4)
C12 0.017(4) 0.027(5) 0.032(6) -0.006(4) -0.003(4) -0.000(4)
C13 0.020(4) 0.025(5) 0.029(5) -0.007(4) 0.004(4) -0.004(4)
C14 0.020(4) 0.027(5) 0.027(5) -0.005(4) 0.001(4) 0.004(4)
C15 0.013(4) 0.020(5) 0.029(5) 0.007(4) 0.001(4) 0.011(4)
C16 0.014(4) 0.018(5) 0.031(5) -0.007(4) 0.011(4) 0.006(4)
C17 0.029(5) 0.032(5) 0.013(5) 0.001(4) 0.011(4) -0.012(4)
C18 0.022(4) 0.018(5) 0.024(5) -0.007(4) 0.005(4) -0.003(4)
C19 0.021(4) 0.020(5) 0.016(5) -0.004(4) 0.003(4) -0.002(4)
C20 0.022(5) 0.021(5) 0.024(5) -0.006(4) 0.001(4) -0.003(4)
C21 0.032(5) 0.030(5) 0.021(5) -0.010(4) 0.011(4) 0.002(4)
C22 0.028(5) 0.017(5) 0.018(5) -0.001(4) 0.009(4) -0.004(4)
C23 0.018(4) 0.020(5) 0.019(5) -0.004(4) 0.006(4) -0.002(4)
C24 0.020(4) 0.015(4) 0.028(5) -0.003(4) 0.008(4) 0.002(4)
C25 0.028(5) 0.012(5) 0.041(6) -0.001(4) 0.010(5) 0.002(4)
C26 0.019(4) 0.017(5) 0.020(5) 0.003(4) -0.006(4) -0.007(4)
C27 0.010(4) 0.022(5) 0.016(5) -0.000(4) 0.005(4) -0.001(4)
C28 0.021(4) 0.028(5) 0.019(5) -0.003(4) 0.008(4) -0.008(4)
C29 0.020(4) 0.032(6) 0.025(5) 0.009(4) -0.000(4) 0.010(4)
C30 0.026(5) 0.015(5) 0.031(6) 0.002(4) 0.006(4) -0.001(4)
C31 0.015(4) 0.031(5) 0.016(5) 0.004(4) 0.010(4) 0.002(4)
C32 0.021(4) 0.022(5) 0.026(5) 0.004(4) 0.005(4) -0.007(4)
C33 0.036(5) 0.016(5) 0.031(6) 0.000(4) 0.014(5) -0.009(4)
C34 0.013(4) 0.025(5) 0.026(5) -0.003(4) 0.005(4) 0.001(4)
C35 0.025(5) 0.021(5) 0.022(5) -0.007(4) 0.011(4) 0.001(4)
C36 0.016(4) 0.049(7) 0.023(5) 0.002(5) 0.001(4) -0.007(5)
C37 0.028(5) 0.024(5) 0.032(6) -0.005(4) 0.009(4) -0.013(5)
C38 0.026(5) 0.022(5) 0.042(6) 0.003(4) 0.016(5) -0.005(5)
C39 0.013(4) 0.014(4) 0.031(5) 0.001(4) 0.007(4) 0.002(4)
C40 0.033(5) 0.018(5) 0.031(6) 0.007(4) 0.006(4) 0.011(4)
C41 0.039(6) 0.026(5) 0.025(5) 0.003(5) 0.000(5) -0.001(4)
C42 0.015(4) 0.018(5) 0.041(6) 0.001(4) 0.007(4) 0.013(4)
C43 0.017(4) 0.017(5) 0.034(6) 0.002(4) 0.006(4) 0.007(4)
C44 0.029(5) 0.019(5) 0.039(6) -0.007(4) -0.002(5) 0.004(5)
C45 0.031(5) 0.029(6) 0.034(6) -0.001(4) 0.010(5) -0.008(5)
C46 0.035(5) 0.022(5) 0.023(5) 0.001(4) 0.012(4) -0.000(4)
C47 0.015(4) 0.013(4) 0.028(5) 0.002(4) 0.006(4) 0.006(4)
C48 0.031(5) 0.014(4) 0.016(5) -0.004(4) 0.007(4) 0.003(4)
C49 0.026(5) 0.038(6) 0.034(6) 0.008(5) 0.007(5) -0.011(5)
C50 0.046(7) 0.036(7) 0.052(8) -0.005(6) 0.011(6) 0.013(6)

loop_
_atom_type_symbol
_atom_type_description
_atom_type_scat_dispersion_real
_atom_type_scat_dispersion_imag
_atom_type_scat_source
C C 0.003 0.002
;
International Tables for Crystallography
(1992, Vol. C, Tables 4.2.6.8 and 6.1.1.4)
;
H H 0.000 0.000
;
International Tables for Crystallography
(1992, Vol. C, Table 6.1.1.4)
;
Cl Cl 0.148 0.159
;
International Tables for Crystallography
(1992, Vol. C, Tables 4.2.6.8 and 6.1.1.4)
;
F F 0.017 0.010
;
International Tables for Crystallography
(1992, Vol. C, Tables 4.2.6.8 and 6.1.1.4)
;
N N 0.006 0.003
;
International Tables for Crystallography
(1992, Vol. C, Tables 4.2.6.8 and 6.1.1.4)
;
Os Os -1.216 7.603
;
International Tables for Crystallography
(1992, Vol. C, Tables 4.2.6.8 and 6.1.1.4)
;
P P 0.102 0.094
;
International Tables for Crystallography
(1992, Vol. C, Tables 4.2.6.8 and 6.1.1.4)
;

loop_
_geom_angle_atom_site_label_1
_geom_angle_atom_site_label_2
_geom_angle_atom_site_label_3
_geom_angle
_geom_angle_publ_flag
Cl1 Os1 Cl2 93.48(8) yes
Cl1 Os1 N1 98.8(2) yes
Cl1 Os1 N2 93.0(2) yes
Cl1 Os1 N3 97.1(2) yes
Cl1 Os1 N4 175.24(19) yes
Cl2 Os1 N1 97.34(19) yes
Cl2 Os1 N2 173.5(2) yes
Cl2 Os1 N3 97.98(18) yes
Cl2 Os1 N4 91.17(18) yes
N1 Os1 N2 80.9(3) yes
N1 Os1 N3 157.1(3) yes
N1 Os1 N4 81.6(3) yes
N2 Os1 N3 82.0(3) yes
N2 Os1 N4 82.4(3) yes
N3 Os1 N4 81.2(3) yes
Cl3 Os2 Cl4 93.88(8) yes
Cl3 Os2 N5 97.06(17) yes
Cl3 Os2 N6 91.26(19) yes
Cl3 Os2 N7 99.56(19) yes
Cl3 Os2 N8 173.8(2) yes
Cl4 Os2 N5 99.1(2) yes
Cl4 Os2 N6 174.73(18) yes
Cl4 Os2 N7 96.5(2) yes
Cl4 Os2 N8 92.2(2) yes
N5 Os2 N6 81.4(3) yes
N5 Os2 N7 156.3(3) yes
N5 Os2 N8 81.0(3) yes
N6 Os2 N7 81.5(3) yes
N6 Os2 N8 82.6(3) yes
N7 Os2 N8 80.7(3) yes
Cl5 Os3 Cl6 95.61(8) yes
Cl5 Os3 N9 96.7(3) yes
Cl5 Os3 N10 90.0(3) yes
Cl5 Os3 N11 98.3(3) yes
Cl5 Os3 N12 172.11(18) yes
Cl6 Os3 N9 98.91(18) yes
Cl6 Os3 N10 174.3(3) yes
Cl6 Os3 N11 97.71(18) yes
Cl6 Os3 N12 92.23(19) yes
N9 Os3 N10 80.9(3) yes
N9 Os3 N11 156.4(3) yes
N9 Os3 N12 81.2(3) yes
N10 Os3 N11 80.9(3) yes
N10 Os3 N12 82.2(3) yes
N11 Os3 N12 81.5(3) yes
F1 P1 F2 179.1(4) yes
F1 P1 F3 91.0(4) yes
F1 P1 F4 88.5(4) yes
F1 P1 F5 88.8(4) yes
F1 P1 F6 90.1(4) yes
F2 P1 F3 88.8(4) yes
F2 P1 F4 90.6(4) yes
F2 P1 F5 91.4(4) yes
F2 P1 F6 90.8(4) yes
F3 P1 F4 90.0(4) yes
F3 P1 F5 179.7(4) yes
F3 P1 F6 90.0(4) yes
F4 P1 F5 90.1(4) yes
F4 P1 F6 178.6(5) yes
F5 P1 F6 89.9(4) yes
F7 P2 F8 179.7(4) yes
F7 P2 F9 90.0(4) yes
F7 P2 F10 90.5(4) yes
F7 P2 F11 89.3(4) yes
F7 P2 F12 90.2(4) yes
F8 P2 F9 89.9(3) yes
F8 P2 F10 89.7(4) yes
F8 P2 F11 90.7(4) yes
F8 P2 F12 89.6(4) yes
F9 P2 F10 91.0(4) yes
F9 P2 F11 179.0(3) yes
F9 P2 F12 89.0(4) yes
F10 P2 F11 89.8(4) yes
F10 P2 F12 179.3(4) yes
F11 P2 F12 90.2(4) yes
F13 P3 F14 179.4(4) yes
F13 P3 F15 89.8(3) yes
F13 P3 F16 89.5(4) yes
F13 P3 F17 89.9(3) yes
F13 P3 F18 90.9(4) yes
F14 P3 F15 90.2(3) yes
F14 P3 F16 89.9(4) yes
F14 P3 F17 90.1(3) yes
F14 P3 F18 89.7(4) yes
F15 P3 F16 88.6(4) yes
F15 P3 F17 178.4(4) yes
F15 P3 F18 89.7(4) yes
F16 P3 F17 89.9(4) yes
F16 P3 F18 178.2(4) yes
F17 P3 F18 91.9(4) yes
Os1 N1 C1 117.0(6) yes
Os1 N1 C2 106.5(6) yes
Os1 N1 C16 105.6(5) yes
C1 N1 C2 108.9(6) yes
C1 N1 C16 107.4(7) yes
C2 N1 C16 111.5(7) yes
Os1 N2 C3 119.0(6) yes
Os1 N2 C7 117.7(5) yes
C3 N2 C7 122.2(7) yes
Os1 N3 C8 107.2(5) yes
Os1 N3 C9 116.8(6) yes
Os1 N3 C10 106.5(6) yes
C8 N3 C9 107.5(7) yes
C8 N3 C10 110.1(7) yes
C9 N3 C10 108.6(7) yes
Os1 N4 C11 119.3(6) yes
Os1 N4 C15 118.0(6) yes
C11 N4 C15 121.6(8) yes
Os2 N5 C17 116.6(6) yes
Os2 N5 C18 106.2(5) yes
Os2 N5 C32 107.4(5) yes
C17 N5 C18 108.2(6) yes
C17 N5 C32 107.9(7) yes
C18 N5 C32 110.5(7) yes
Os2 N6 C19 118.9(6) yes
Os2 N6 C23 118.7(6) yes
C19 N6 C23 120.9(8) yes
Os2 N7 C24 106.9(5) yes
Os2 N7 C25 117.2(6) yes
Os2 N7 C26 106.1(5) yes
C24 N7 C25 107.3(7) yes
C24 N7 C26 109.9(7) yes
C25 N7 C26 109.2(7) yes
Os2 N8 C27 118.1(6) yes
Os2 N8 C31 119.4(5) yes
C27 N8 C31 120.2(7) yes
Os3 N9 C33 116.4(6) yes
Os3 N9 C34 106.5(5) yes
Os3 N9 C48 105.5(5) yes
C33 N9 C34 108.3(7) yes
C33 N9 C48 108.6(7) yes
C34 N9 C48 111.5(7) yes
Os3 N10 C35 118.4(6) yes
Os3 N10 C39 118.3(5) yes
C35 N10 C39 121.6(7) yes
Os3 N11 C40 107.3(5) yes
Os3 N11 C41 116.3(6) yes
Os3 N11 C42 107.2(6) yes
C40 N11 C41 107.5(7) yes
C40 N11 C42 109.7(7) yes
C41 N11 C42 108.8(7) yes
Os3 N12 C43 116.3(7) yes
Os3 N12 C47 116.4(6) yes
C43 N12 C47 123.5(8) yes
N1 C2 C3 111.9(7) yes
N2 C3 C2 113.8(7) yes
N2 C3 C4 119.5(8) yes
C2 C3 C4 126.6(8) yes
C3 C4 C5 119.9(9) yes
C4 C5 C6 119.6(8) yes
C5 C6 C7 120.0(9) yes
N2 C7 C6 118.7(8) yes
N2 C7 C8 114.3(7) yes
C6 C7 C8 127.0(9) yes
N3 C8 C7 111.9(7) yes
N3 C10 C11 110.8(7) yes
N4 C11 C10 113.1(8) yes
N4 C11 C12 120.8(9) yes
C10 C11 C12 125.9(8) yes
C11 C12 C13 118.3(9) yes
C12 C13 C14 119.2(9) yes
C13 C14 C15 121.2(10) yes
N4 C15 C14 118.7(8) yes
N4 C15 C16 113.2(8) yes
C14 C15 C16 127.9(9) yes
N1 C16 C15 112.3(8) yes
N5 C18 C19 112.1(7) yes
N6 C19 C18 112.0(8) yes
N6 C19 C20 121.5(8) yes
C18 C19 C20 126.5(8) yes
C19 C20 C21 118.1(9) yes
C20 C21 C22 121.5(10) yes
C21 C22 C23 117.8(9) yes
N6 C23 C22 120.3(8) yes
N6 C23 C24 113.0(8) yes
C22 C23 C24 126.6(8) yes
N7 C24 C23 112.6(7) yes
N7 C26 C27 111.0(7) yes
N8 C27 C26 112.9(7) yes
N8 C27 C28 120.4(8) yes
C26 C27 C28 126.7(8) yes
C27 C28 C29 119.3(8) yes
C28 C29 C30 119.2(8) yes
C29 C30 C31 119.5(9) yes
N8 C31 C30 121.4(8) yes
N8 C31 C32 111.9(7) yes
C30 C31 C32 126.5(8) yes
N5 C32 C31 111.7(7) yes
N9 C34 C35 112.4(7) yes
N10 C35 C34 113.1(7) yes
N10 C35 C36 119.0(8) yes
C34 C35 C36 127.8(8) yes
C35 C36 C37 120.0(9) yes
C36 C37 C38 120.1(9) yes
C37 C38 C39 118.8(9) yes
N10 C39 C38 120.5(8) yes
N10 C39 C40 113.0(7) yes
C38 C39 C40 126.5(8) yes
N11 C40 C39 110.7(8) yes
N11 C42 C43 110.5(7) yes
N12 C43 C42 114.5(8) yes
N12 C43 C44 119.0(9) yes
C42 C43 C44 126.4(8) yes
C43 C44 C45 119.5(9) yes
C44 C45 C46 120.7(10) yes
C45 C46 C47 118.0(9) yes
N12 C47 C46 119.2(8) yes
N12 C47 C48 112.4(8) yes
C46 C47 C48 128.4(9) yes
N9 C48 C47 110.4(7) yes
N13 C49 C50 176.7(12) yes
N1 C1 H1 109.477 no
N1 C1 H2 109.443 no
N1 C1 H3 109.573 no
H1 C1 H2 109.442 no
H1 C1 H3 109.440 no
H2 C1 H3 109.453 no
N1 C2 H4 109.543 no
N1 C2 H5 109.519 no
C3 C2 H4 108.170 no
C3 C2 H5 108.144 no
H4 C2 H5 109.478 no
C3 C4 H6 120.017 no
C5 C4 H6 120.119 no
C4 C5 H7 120.167 no
C6 C5 H7 120.193 no
C5 C6 H8 120.042 no
C7 C6 H8 119.971 no
N3 C8 H9 109.291 no
N3 C8 H10 109.343 no
C7 C8 H9 108.404 no
C7 C8 H10 108.404 no
H9 C8 H10 109.495 no
N3 C9 H11 109.532 no
N3 C9 H12 109.472 no
N3 C9 H13 109.494 no
H11 C9 H12 109.438 no
H11 C9 H13 109.439 no
H12 C9 H13 109.452 no
N3 C10 H14 109.237 no
N3 C10 H15 109.292 no
C11 C10 H14 109.010 no
C11 C10 H15 108.996 no
H14 C10 H15 109.505 no
C11 C12 H16 120.825 no
C13 C12 H16 120.825 no
C12 C13 H17 120.350 no
C14 C13 H17 120.446 no
C13 C14 H18 119.362 no
C15 C14 H18 119.414 no
N1 C16 H19 108.599 no
N1 C16 H20 108.669 no
C15 C16 H19 108.852 no
C15 C16 H20 108.897 no
H19 C16 H20 109.492 no
N5 C17 H21 109.522 no
N5 C17 H22 109.556 no
N5 C17 H23 109.419 no
H21 C17 H22 109.448 no
H21 C17 H23 109.444 no
H22 C17 H23 109.438 no
N5 C18 H24 107.834 no
N5 C18 H25 107.798 no
C19 C18 H24 109.791 no
C19 C18 H25 109.812 no
H24 C18 H25 109.459 no
C19 C20 H26 120.914 no
C21 C20 H26 120.978 no
C20 C21 H27 119.273 no
C22 C21 H27 119.248 no
C21 C22 H28 121.113 no
C23 C22 H28 121.112 no
N7 C24 H29 108.808 no
N7 C24 H30 108.735 no
C23 C24 H29 108.623 no
C23 C24 H30 108.560 no
H29 C24 H30 109.506 no
N7 C25 H31 109.472 no
N7 C25 H32 109.496 no
N7 C25 H33 109.542 no
H31 C25 H32 109.443 no
H31 C25 H33 109.437 no
H32 C25 H33 109.436 no
N7 C26 H34 109.867 no
N7 C26 H35 109.920 no
C27 C26 H34 108.227 no
C27 C26 H35 108.272 no
H34 C26 H35 109.469 no
C27 C28 H36 120.298 no
C29 C28 H36 120.379 no
C28 C29 H37 120.380 no
C30 C29 H37 120.457 no
C29 C30 H38 120.197 no
C31 C30 H38 120.307 no
N5 C32 H39 108.614 no
N5 C32 H40 108.595 no
C31 C32 H39 109.285 no
C31 C32 H40 109.162 no
H39 C32 H40 109.494 no
N9 C33 H41 110.001 no
N9 C33 H42 109.440 no
N9 C33 H43 109.069 no
H41 C33 H42 109.437 no
H41 C33 H43 109.435 no
H42 C33 H43 109.444 no
N9 C34 H44 109.143 no
N9 C34 H45 109.227 no
C35 C34 H44 108.255 no
C35 C34 H45 108.272 no
H44 C34 H45 109.501 no
C35 C36 H46 119.990 no
C37 C36 H46 120.017 no
C36 C37 H47 120.022 no
C38 C37 H47 119.922 no
C37 C38 H48 120.633 no
C39 C38 H48 120.575 no
N11 C40 H49 108.864 no
N11 C40 H50 108.917 no
C39 C40 H49 109.412 no
C39 C40 H50 109.462 no
H49 C40 H50 109.502 no
N11 C41 H51 109.466 no
N11 C41 H52 109.560 no
N11 C41 H53 109.470 no
H51 C41 H52 109.441 no
H51 C41 H53 109.451 no
H52 C41 H53 109.439 no
N11 C42 H54 109.762 no
N11 C42 H55 109.702 no
C43 C42 H54 108.715 no
C43 C42 H55 108.691 no
H54 C42 H55 109.489 no
C43 C44 H56 120.298 no
C45 C44 H56 120.205 no
C44 C45 H57 119.670 no
C46 C45 H57 119.604 no
C45 C46 H58 120.987 no
C47 C46 H58 120.994 no
N9 C48 H59 109.457 no
N9 C48 H60 109.424 no
C47 C48 H59 109.010 no
C47 C48 H60 109.055 no
H59 C48 H60 109.493 no
C49 C50 H61 109.086 no
C49 C50 H62 109.755 no
C49 C50 H63 109.663 no
H61 C50 H62 109.444 no
H61 C50 H63 109.444 no
H62 C50 H63 109.436 no

loop_
_geom_bond_atom_site_label_1
_geom_bond_atom_site_label_2
_geom_bond_distance
_geom_bond_publ_flag
Os1 Cl1 2.362(3) yes
Os1 Cl2 2.360(2) yes
Os1 N1 2.153(8) yes
Os1 N2 2.001(7) yes
Os1 N3 2.145(8) yes
Os1 N4 1.990(7) yes
Os2 Cl3 2.379(2) yes
Os2 Cl4 2.368(3) yes
Os2 N5 2.147(7) yes
Os2 N6 1.994(8) yes
Os2 N7 2.143(7) yes
Os2 N8 1.996(6) yes
Os3 Cl5 2.369(3) yes
Os3 Cl6 2.378(2) yes
Os3 N9 2.144(7) yes
Os3 N10 1.990(7) yes
Os3 N11 2.136(7) yes
Os3 N12 2.023(8) yes
P1 F1 1.601(7) yes
P1 F2 1.593(7) yes
P1 F3 1.581(8) yes
P1 F4 1.595(7) yes
P1 F5 1.602(8) yes
P1 F6 1.590(6) yes
P2 F7 1.596(7) yes
P2 F8 1.587(6) yes
P2 F9 1.608(7) yes
P2 F10 1.575(6) yes
P2 F11 1.598(7) yes
P2 F12 1.601(6) yes
P3 F13 1.605(6) yes
P3 F14 1.606(6) yes
P3 F15 1.594(6) yes
P3 F16 1.595(7) yes
P3 F17 1.598(7) yes
P3 F18 1.589(8) yes
N1 C1 1.480(11) yes
N1 C2 1.519(10) yes
N1 C16 1.499(12) yes
N2 C3 1.343(11) yes
N2 C7 1.373(12) yes
N3 C8 1.523(11) yes
N3 C9 1.488(12) yes
N3 C10 1.523(12) yes
N4 C11 1.342(11) yes
N4 C15 1.349(13) yes
N5 C17 1.500(11) yes
N5 C18 1.495(12) yes
N5 C32 1.511(11) yes
N6 C19 1.355(11) yes
N6 C23 1.355(12) yes
N7 C24 1.507(13) yes
N7 C25 1.517(12) yes
N7 C26 1.511(10) yes
N8 C27 1.354(10) yes
N8 C31 1.360(11) yes
N9 C33 1.489(11) yes
N9 C34 1.500(10) yes
N9 C48 1.507(13) yes
N10 C35 1.348(11) yes
N10 C39 1.363(11) yes
N11 C40 1.500(11) yes
N11 C41 1.505(12) yes
N11 C42 1.517(12) yes
N12 C43 1.346(11) yes
N12 C47 1.359(12) yes
N13 C49 1.125(15) yes
C2 C3 1.498(12) yes
C3 C4 1.382(12) yes
C4 C5 1.376(13) yes
C5 C6 1.389(13) yes
C6 C7 1.375(12) yes
C7 C8 1.508(12) yes
C10 C11 1.520(14) yes
C11 C12 1.382(13) yes
C12 C13 1.400(15) yes
C13 C14 1.358(13) yes
C14 C15 1.383(13) yes
C15 C16 1.504(12) yes
C18 C19 1.530(13) yes
C19 C20 1.355(14) yes
C20 C21 1.395(14) yes
C21 C22 1.379(13) yes
C22 C23 1.394(13) yes
C23 C24 1.508(12) yes
C26 C27 1.480(12) yes
C27 C28 1.393(12) yes
C28 C29 1.382(13) yes
C29 C30 1.401(13) yes
C30 C31 1.355(12) yes
C31 C32 1.521(12) yes
C34 C35 1.480(13) yes
C35 C36 1.401(13) yes
C36 C37 1.369(15) yes
C37 C38 1.394(14) yes
C38 C39 1.376(12) yes
C39 C40 1.506(13) yes
C42 C43 1.497(15) yes
C43 C44 1.385(15) yes
C44 C45 1.362(15) yes
C45 C46 1.428(14) yes
C46 C47 1.374(14) yes
C47 C48 1.502(12) yes
C49 C50 1.478(16) yes
C1 H1 0.960 no
C1 H2 0.960 no
C1 H3 0.960 no
C2 H4 0.970 no
C2 H5 0.970 no
C4 H6 0.930 no
C5 H7 0.930 no
C6 H8 0.930 no
C8 H9 0.970 no
C8 H10 0.970 no
C9 H11 0.960 no
C9 H12 0.960 no
C9 H13 0.960 no
C10 H14 0.970 no
C10 H15 0.970 no
C12 H16 0.930 no
C13 H17 0.930 no
C14 H18 0.930 no
C16 H19 0.970 no
C16 H20 0.970 no
C17 H21 0.960 no
C17 H22 0.960 no
C17 H23 0.960 no
C18 H24 0.970 no
C18 H25 0.970 no
C20 H26 0.930 no
C21 H27 0.930 no
C22 H28 0.930 no
C24 H29 0.970 no
C24 H30 0.970 no
C25 H31 0.960 no
C25 H32 0.960 no
C25 H33 0.960 no
C26 H34 0.970 no
C26 H35 0.970 no
C28 H36 0.930 no
C29 H37 0.930 no
C30 H38 0.930 no
C32 H39 0.970 no
C32 H40 0.970 no
C33 H41 0.960 no
C33 H42 0.960 no
C33 H43 0.960 no
C34 H44 0.970 no
C34 H45 0.970 no
C36 H46 0.930 no
C37 H47 0.930 no
C38 H48 0.930 no
C40 H49 0.970 no
C40 H50 0.970 no
C41 H51 0.960 no
C41 H52 0.960 no
C41 H53 0.960 no
C42 H54 0.970 no
C42 H55 0.970 no
C44 H56 0.930 no
C45 H57 0.930 no
C46 H58 0.930 no
C48 H59 0.970 no
C48 H60 0.970 no
C50 H61 0.960 no
C50 H62 0.960 no
C50 H63 0.960 no

loop_
_geom_contact_atom_site_label_1
_geom_contact_atom_site_label_2
_geom_contact_distance
_geom_contact_publ_flag
_geom_contact_site_symmetry_2
Cl1 C9 3.535(10) no .
Cl2 C1 3.578(10) no .
Cl3 C17 3.598(10) no .
Cl4 C25 3.589(11) no .
Cl5 C33 3.543(11) no .
Cl6 C41 3.562(11) no .
N2 C5 2.730(11) no .
N2 C10 3.540(11) no .
N2 C11 3.251(10) no .
N2 C15 3.222(11) no .
N2 C16 3.486(12) no .
N4 C2 3.509(10) no .
N4 C3 3.248(10) no .
N4 C7 3.240(11) no .
N4 C8 3.489(12) no .
N4 C13 2.736(12) no .
N6 C21 2.720(13) no .
N6 C26 3.516(10) no .
N6 C27 3.221(10) no .
N6 C31 3.213(11) no .
N6 C32 3.486(12) no .
N8 C18 3.506(10) no .
N8 C19 3.257(11) no .
N8 C23 3.214(11) no .
N8 C24 3.455(11) no .
N8 C29 2.755(11) no .
N10 C37 2.740(11) no .
N10 C42 3.456(10) no .
N10 C43 3.144(11) no .
N10 C47 3.183(12) no .
N10 C48 3.503(12) no .
N12 C34 3.472(10) no .
N12 C35 3.196(10) no .
N12 C39 3.256(11) no .
N12 C40 3.538(13) no .
N12 C45 2.709(13) no .
C2 C15 3.229(11) no .
C3 C6 2.751(13) no .
C3 C15 3.292(11) no .
C3 C16 3.240(12) no .
C4 C7 2.756(13) no .
C7 C10 3.269(11) no .
C7 C11 3.304(11) no .
C8 C11 3.224(13) no .
C11 C14 2.719(14) no .
C12 C15 2.759(13) no .
C18 C31 3.234(11) no .
C19 C22 2.753(13) no .
C19 C31 3.275(12) no .
C19 C32 3.220(13) no .
C20 C23 2.757(12) no .
C23 C26 3.248(12) no .
C23 C27 3.234(11) no .
C24 C27 3.145(12) no .
C27 C30 2.747(12) no .
C28 C31 2.742(12) no .
C34 C47 3.127(12) no .
C35 C38 2.767(13) no .
C35 C47 3.163(12) no .
C35 C48 3.221(13) no .
C36 C39 2.742(13) no .
C39 C42 3.172(11) no .
C39 C43 3.189(12) no .
C40 C43 3.191(14) no .
C43 C46 2.774(14) no .
C44 C47 2.770(13) no .
Cl1 C42 3.363(9) no 3_757
Cl2 F7 3.324(6) no .
Cl2 C21 3.524(10) no 3_657
Cl2 C30 3.471(9) no .
Cl2 C40 3.376(10) no .
Cl3 F8 3.576(6) no 3_656
Cl3 C14 3.543(10) no 3_657
Cl3 C22 3.570(9) no 4_554
Cl4 C34 3.508(8) no .
Cl4 C35 3.527(9) no .
Cl4 C36 3.409(10) no .
Cl5 C26 3.544(9) no .
Cl5 C27 3.566(8) no .
Cl5 C28 3.464(10) no .
Cl5 C34 3.536(10) no 4_555
Cl5 C48 3.566(9) no 4_555
F1 C1 3.477(12) no 3_657
F1 C16 3.274(10) no 3_657
F1 C18 3.153(11) no .
F1 C19 3.573(10) no .
F1 C20 3.299(11) no .
F2 C25 3.428(11) no 2_646
F2 C36 3.339(12) no 3_656
F3 C36 3.509(12) no 3_656
F3 C37 3.501(12) no 3_656
F4 C25 3.335(12) no 2_646
F4 C28 3.349(12) no 3_657
F4 C29 3.338(13) no 3_657
F5 C1 3.341(12) no 3_657
F5 C28 3.436(11) no 3_657
F5 C29 3.301(11) no 3_657
F5 C33 3.254(11) no 2_646
F6 C1 3.479(13) no 3_657
F6 C36 3.440(13) no 3_656
F6 C37 3.515(13) no 3_656
F7 Cl2 3.324(6) no .
F7 C30 3.184(11) no .
F7 C31 3.521(11) no .
F7 C32 3.153(11) no .
F7 C38 3.271(12) no .
F8 Cl3 3.576(6) no 3_656
F8 C12 3.307(11) no 4_544
F8 C13 3.357(11) no 4_544
F8 C17 3.372(10) no 3_656
F8 C24 3.369(10) no 2_646
F9 C13 3.486(11) no 4_544
F9 C21 3.423(12) no 3_657
F9 C22 3.354(12) no 3_657
F9 C25 3.536(11) no 2_646
F10 C17 3.400(11) no 3_656
F10 C25 3.296(11) no 2_646
F10 C32 3.563(11) no .
F11 C17 3.231(10) no 3_656
F11 C37 3.262(11) no .
F11 C38 3.505(11) no .
F12 C9 3.158(10) no .
F12 C13 3.600(11) no 4_544
F12 C49 3.471(14) no 4_555
F12 C50 3.267(15) no 4_555
F13 C1 3.376(11) no 3_757
F13 C41 3.164(11) no 3_757
F13 C44 3.205(11) no .
F14 N13 3.539(12) no 4_555
F14 C2 3.570(10) no 1_554
F14 C4 3.235(11) no 1_554
F14 C6 3.360(12) no 4_544
F15 C5 3.442(11) no 4_544
F15 C6 3.250(11) no 4_544
F15 C33 3.489(11) no 2_746
F15 C41 3.189(11) no 3_757
F16 N13 3.583(11) no 4_555
F16 C6 3.432(11) no 4_544
F16 C49 3.133(11) no 4_555
F16 C50 3.172(12) no 4_555
F17 C44 3.318(12) no .
F17 C45 3.240(12) no .
F17 C50 3.520(14) no 4_555
F18 C1 3.506(11) no 3_757
F18 C45 3.237(13) no 3_756
F18 C46 3.313(13) no 3_756
N13 F14 3.539(12) no 4_554
N13 F16 3.583(11) no 4_554
N13 C8 3.551(13) no 1_564
N13 C10 3.430(13) no 1_564
N13 C12 3.547(14) no 1_564
N13 C14 3.577(13) no 4_553
N13 C16 3.597(14) no 4_553
C1 F1 3.477(12) no 3_657
C1 F5 3.341(12) no 3_657
C1 F6 3.479(13) no 3_657
C1 F13 3.376(11) no 3_757
C1 F18 3.506(11) no 3_757
C2 F14 3.570(10) no 1_556
C2 C45 3.593(13) no 3_757
C4 F14 3.235(11) no 1_556
C4 C46 3.350(13) no 3_757
C5 F15 3.442(11) no 4_545
C6 F14 3.360(12) no 4_545
C6 F15 3.250(11) no 4_545
C6 F16 3.432(11) no 4_545
C8 N13 3.551(13) no 1_546
C9 F12 3.158(10) no .
C10 N13 3.430(13) no 1_546
C12 F8 3.307(11) no 4_545
C12 N13 3.547(14) no 1_546
C12 C22 3.560(12) no 3_657
C13 F8 3.357(11) no 4_545
C13 F9 3.486(11) no 4_545
C13 F12 3.600(11) no 4_545
C13 C23 3.492(11) no 3_657
C14 Cl3 3.543(10) no 3_657
C14 N13 3.577(13) no 4_556
C16 F1 3.274(10) no 3_657
C16 N13 3.597(14) no 4_556
C17 F8 3.372(10) no 3_656
C17 F10 3.400(11) no 3_656
C17 F11 3.231(10) no 3_656
C18 F1 3.153(11) no .
C19 F1 3.573(10) no .
C20 F1 3.299(11) no .
C21 Cl2 3.524(10) no 3_657
C21 F9 3.423(12) no 3_657
C22 Cl3 3.570(9) no 4_555
C22 F9 3.354(12) no 3_657
C22 C12 3.560(12) no 3_657
C23 C13 3.492(11) no 3_657
C24 F8 3.369(10) no 2_656
C25 F2 3.428(11) no 2_656
C25 F4 3.335(12) no 2_656
C25 F9 3.536(11) no 2_656
C25 F10 3.296(11) no 2_656
C26 Cl5 3.544(9) no .
C27 Cl5 3.566(8) no .
C28 Cl5 3.464(10) no .
C28 F4 3.349(12) no 3_657
C28 F5 3.436(11) no 3_657
C29 F4 3.338(13) no 3_657
C29 F5 3.301(11) no 3_657
C30 Cl2 3.471(9) no .
C30 F7 3.184(11) no .
C31 F7 3.521(11) no .
C32 F7 3.153(11) no .
C32 F10 3.563(11) no .
C33 F5 3.254(11) no 2_656
C33 F15 3.489(11) no 2_756
C34 Cl4 3.508(8) no .
C34 Cl5 3.536(10) no 4_554
C35 Cl4 3.527(9) no .
C36 Cl4 3.409(10) no .
C36 F2 3.339(12) no 3_656
C36 F3 3.509(12) no 3_656
C36 F6 3.440(13) no 3_656
C37 F3 3.501(12) no 3_656
C37 F6 3.515(13) no 3_656
C37 F11 3.262(11) no .
C38 F7 3.271(12) no .
C38 F11 3.505(11) no .
C40 Cl2 3.376(10) no .
C41 F13 3.164(11) no 3_757
C41 F15 3.189(11) no 3_757
C42 Cl1 3.363(9) no 3_757
C44 F13 3.205(11) no .
C44 F17 3.318(12) no .
C45 F17 3.240(12) no .
C45 F18 3.237(13) no 3_756
C45 C2 3.593(13) no 3_757
C46 F18 3.313(13) no 3_756
C46 C4 3.350(13) no 3_757
C48 Cl5 3.566(9) no 4_554
C49 F12 3.471(14) no 4_554
C49 F16 3.133(11) no 4_554
C50 F12 3.267(15) no 4_554
C50 F16 3.172(12) no 4_554
C50 F17 3.520(14) no 4_554
Os1 H2 3.2487 no .
Os1 H3 3.2247 no .
Os1 H4 3.3468 no .
Os1 H10 3.3719 no .
Os1 H12 3.2300 no .
Os1 H13 3.2376 no .
Os1 H14 3.3204 no .
Os1 H20 3.2864 no .
Os2 H21 3.2391 no .
Os2 H22 3.2457 no .
Os2 H24 3.2806 no .
Os2 H30 3.3485 no .
Os2 H32 3.2657 no .
Os2 H33 3.2678 no .
Os2 H34 3.2797 no .
Os2 H40 3.3480 no .
Os3 H41 3.4751 no .
Os3 H42 3.0325 no .
Os3 H44 3.3191 no .
Os3 H50 3.2960 no .
Os3 H52 3.2290 no .
Os3 H53 3.2310 no .
Os3 H54 3.3361 no .
Os3 H60 3.2285 no .
Cl1 H2 3.0946 no .
Cl1 H4 3.5260 no .
Cl1 H10 3.5238 no .
Cl1 H13 2.9859 no .
Cl2 H3 3.0127 no .
Cl2 H12 3.0677 no .
Cl2 H14 3.4143 no .
Cl2 H20 3.3676 no .
Cl3 H21 3.0370 no .
Cl3 H24 3.3458 no .
Cl3 H30 3.5704 no .
Cl3 H33 3.1154 no .
Cl4 H22 3.0726 no .
Cl4 H32 3.0383 no .
Cl4 H34 3.3437 no .
Cl4 H40 3.5597 no .
Cl5 H41 3.3075 no .
Cl5 H42 3.3827 no .
Cl5 H44 3.4132 no .
Cl5 H50 3.3726 no .
Cl5 H53 3.0831 no .
Cl6 H42 2.9699 no .
Cl6 H52 3.0034 no .
Cl6 H54 3.5095 no .
Cl6 H60 3.3414 no .
N2 H4 2.8105 no .
N2 H5 3.1318 no .
N2 H6 3.1925 no .
N2 H8 3.2075 no .
N2 H9 3.1681 no .
N2 H10 2.8601 no .
N4 H14 2.8094 no .
N4 H15 3.1541 no .
N4 H16 3.2084 no .
N4 H18 3.1883 no .
N4 H19 3.1502 no .
N4 H20 2.7963 no .
N6 H24 2.8163 no .
N6 H25 3.1670 no .
N6 H26 3.2040 no .
N6 H28 3.2260 no .
N6 H29 3.1453 no .
N6 H30 2.8203 no .
N8 H34 2.7438 no .
N8 H35 3.1389 no .
N8 H36 3.2201 no .
N8 H38 3.2046 no .
N8 H39 3.1614 no .
N8 H40 2.8055 no .
N10 H44 2.7676 no .
N10 H45 3.1259 no .
N10 H46 3.2068 no .
N10 H48 3.2181 no .
N10 H49 3.1662 no .
N10 H50 2.8093 no .
N12 H54 2.7837 no .
N12 H55 3.1618 no .
N12 H56 3.1948 no .
N12 H58 3.2043 no .
N12 H59 3.1717 no .
N12 H60 2.7296 no .
N13 H61 3.0454 no .
N13 H62 3.0816 no .
N13 H63 3.0505 no .
C1 H4 2.4718 no .
C1 H5 2.8156 no .
C1 H19 2.7548 no .
C1 H20 2.4125 no .
C2 H1 2.6197 no .
C2 H2 2.6070 no .
C2 H3 3.2769 no .
C2 H6 2.7707 no .
C2 H19 2.5180 no .
C2 H20 3.2862 no .
C3 H7 3.2281 no .
C3 H19 3.3719 no .
C4 H4 2.9789 no .
C4 H5 2.6882 no .
C4 H8 3.2291 no .
C6 H6 3.2314 no .
C6 H9 2.7050 no .
C6 H10 2.9867 no .
C7 H7 3.2326 no .
C7 H15 3.4005 no .
C8 H8 2.7762 no .
C8 H11 2.5984 no .
C8 H12 3.2696 no .
C8 H13 2.5977 no .
C8 H14 3.2948 no .
C8 H15 2.5191 no .
C9 H9 2.8168 no .
C9 H10 2.4361 no .
C9 H14 2.4793 no .
C9 H15 2.8024 no .
C10 H9 2.5021 no .
C10 H10 3.2852 no .
C10 H11 2.6127 no .
C10 H12 2.6252 no .
C10 H13 3.2827 no .
C10 H16 2.7851 no .
C11 H9 3.3128 no .
C11 H17 3.2335 no .
C12 H14 3.0001 no .
C12 H15 2.7138 no .
C12 H18 3.2197 no .
C14 H16 3.2224 no .
C14 H19 2.7281 no .
C14 H20 3.0116 no .
C15 H5 3.3440 no .
C15 H17 3.2284 no .
C16 H1 2.5755 no .
C16 H2 3.2422 no .
C16 H3 2.5759 no .
C16 H4 3.2863 no .
C16 H5 2.5279 no .
C16 H18 2.7904 no .
C17 H24 2.4264 no .
C17 H25 2.7552 no .
C17 H39 2.7953 no .
C17 H40 2.4362 no .
C18 H21 2.6042 no .
C18 H22 3.2622 no .
C18 H23 2.6037 no .
C18 H26 2.7764 no .
C18 H39 2.4823 no .
C18 H40 3.2545 no .
C19 H27 3.1959 no .
C19 H39 3.3217 no .
C20 H24 3.0221 no .
C20 H25 2.7197 no .
C20 H28 3.2619 no .
C22 H26 3.2588 no .
C22 H29 2.7199 no .
C22 H30 2.9923 no .
C23 H27 3.2166 no .
C23 H35 3.4115 no .
C24 H28 2.8053 no .
C24 H31 2.6084 no .
C24 H32 3.2733 no .
C24 H33 2.6102 no .
C24 H34 3.2843 no .
C24 H35 2.5198 no .
C25 H29 2.8100 no .
C25 H30 2.4230 no .
C25 H34 2.5272 no .
C25 H35 2.8076 no .
C26 H29 2.4745 no .
C26 H30 3.2579 no .
C26 H31 2.6418 no .
C26 H32 2.6539 no .
C26 H33 3.2995 no .
C26 H36 2.7742 no .
C27 H29 3.2241 no .
C27 H37 3.2394 no .
C28 H34 3.0038 no .
C28 H35 2.6641 no .
C28 H38 3.2413 no .
C30 H36 3.2453 no .
C30 H39 2.7106 no .
C30 H40 2.9909 no .
C31 H25 3.3614 no .
C31 H37 3.2203 no .
C32 H21 3.2725 no .
C32 H22 2.6132 no .
C32 H23 2.6034 no .
C32 H24 3.2563 no .
C32 H25 2.4777 no .
C32 H38 2.7619 no .
C33 H44 2.4374 no .
C33 H45 2.7979 no .
C33 H59 2.7538 no .
C33 H60 2.4976 no .
C34 H41 2.4274 no .
C34 H42 3.2124 no .
C34 H43 2.8191 no .
C34 H46 2.7993 no .
C34 H59 2.5577 no .
C34 H60 3.2969 no .
C35 H47 3.2399 no .
C35 H59 3.4208 no .
C36 H44 3.0034 no .
C36 H45 2.7007 no .
C36 H48 3.2338 no .
C38 H46 3.2338 no .
C38 H49 2.7038 no .
C38 H50 3.0137 no .
C39 H47 3.2253 no .
C39 H55 3.2820 no .
C40 H48 2.7756 no .
C40 H51 2.5983 no .
C40 H52 3.2618 no .
C40 H53 2.5975 no .
C40 H54 3.2667 no .
C40 H55 2.4903 no .
C41 H49 2.7665 no .
C41 H50 2.4403 no .
C41 H54 2.4916 no .
C41 H55 2.8299 no .
C42 H49 2.4863 no .
C42 H50 3.2688 no .
C42 H51 2.6245 no .
C42 H52 2.6456 no .
C42 H53 3.2923 no .
C42 H56 2.7729 no .
C43 H49 3.3303 no .
C43 H57 3.2137 no .
C44 H54 3.0259 no .
C44 H55 2.6742 no .
C44 H58 3.2632 no .
C46 H56 3.2679 no .
C46 H59 2.6994 no .
C46 H60 3.0765 no .
C47 H45 3.2286 no .
C47 H57 3.2412 no .
C48 H41 3.2295 no .
C48 H42 2.8210 no .
C48 H43 2.4295 no .
C48 H44 3.2774 no .
C48 H45 2.5137 no .
C48 H58 2.8125 no .
H1 H4 2.6466 no .
H1 H5 2.6681 no .
H1 H19 2.5914 no .
H1 H20 2.5834 no .
H2 H4 2.2884 no .
H2 H5 3.1446 no .
H2 H19 3.5944 no .
H2 H20 3.3331 no .
H3 H4 3.3896 no .
H3 H19 3.0945 no .
H3 H20 2.2300 no .
H4 H6 3.1095 no .
H4 H19 3.3215 no .
H5 H6 2.5852 no .
H5 H19 2.1752 no .
H5 H20 3.3434 no .
H6 H7 2.3098 no .
H7 H8 2.3220 no .
H8 H9 2.6031 no .
H8 H10 3.1162 no .
H9 H11 2.6635 no .
H9 H13 3.1550 no .
H9 H14 3.3251 no .
H9 H15 2.1484 no .
H10 H11 2.5869 no .
H10 H12 3.3610 no .
H10 H13 2.2600 no .
H10 H15 3.3112 no .
H11 H14 2.6434 no .
H11 H15 2.6393 no .
H12 H14 2.3093 no .
H12 H15 3.1450 no .
H13 H14 3.3989 no .
H14 H16 3.1388 no .
H15 H16 2.6137 no .
H16 H17 2.3462 no .
H17 H18 2.2858 no .
H18 H19 2.6222 no .
H18 H20 3.1542 no .
H21 H24 2.2493 no .
H21 H25 3.0975 no .
H21 H40 3.3587 no .
H22 H24 3.3435 no .
H22 H25 3.5931 no .
H22 H39 3.1419 no .
H22 H40 2.2673 no .
H23 H24 2.6068 no .
H23 H25 2.5945 no .
H23 H39 2.6354 no .
H23 H40 2.5940 no .
H24 H26 3.1651 no .
H24 H39 3.2912 no .
H25 H26 2.6173 no .
H25 H39 2.1103 no .
H25 H40 3.2693 no .
H26 H27 2.3283 no .
H27 H28 2.3139 no .
H28 H29 2.6385 no .
H28 H30 3.1362 no .
H29 H31 2.6579 no .
H29 H33 3.1536 no .
H29 H34 3.3179 no .
H29 H35 2.1441 no .
H30 H31 2.5795 no .
H30 H32 3.3463 no .
H30 H33 2.2528 no .
H30 H35 3.3056 no .
H31 H34 2.7133 no .
H31 H35 2.6467 no .
H32 H34 2.3603 no .
H32 H35 3.1458 no .
H33 H34 3.4385 no .
H34 H36 3.1734 no .
H35 H36 2.5534 no .
H36 H37 2.3231 no .
H37 H38 2.3404 no .
H38 H39 2.6071 no .
H38 H40 3.1142 no .
H41 H44 2.0583 no .
H41 H45 2.8671 no .
H41 H59 3.4492 no .
H41 H60 3.4263 no .
H42 H44 3.2265 no .
H42 H59 3.3382 no .
H42 H60 2.6006 no .
H43 H44 2.9256 no .
H43 H45 2.8716 no .
H43 H59 2.4636 no .
H43 H60 2.3871 no .
H44 H46 3.1719 no .
H44 H59 3.3478 no .
H45 H46 2.6026 no .
H45 H59 2.2112 no .
H45 H60 3.3663 no .
H46 H47 2.2993 no .
H47 H48 2.3315 no .
H48 H49 2.6054 no .
H48 H50 3.1520 no .
H49 H51 2.6040 no .
H49 H53 3.1020 no .
H49 H54 3.2913 no .
H49 H55 2.1288 no .
H50 H51 2.6199 no .
H50 H52 3.3576 no .
H50 H53 2.2580 no .
H50 H55 3.3142 no .
H51 H54 2.6468 no .
H51 H55 2.6714 no .
H52 H54 2.3343 no .
H52 H55 3.1809 no .
H53 H54 3.4121 no .
H54 H56 3.1812 no .
H55 H56 2.5609 no .
H56 H57 2.2905 no .
H57 H58 2.3664 no .
H58 H59 2.6017 no .
H58 H60 3.2786 no .
Cl1 H49 2.9653 no .
Cl1 H51 2.9682 no .
Cl1 H54 2.6696 no 3_757
Cl1 H55 2.9113 no .
Cl1 H55 3.4127 no 3_757
Cl1 H56 3.5404 no 3_757
Cl2 H26 3.4802 no 3_657
Cl2 H27 2.9203 no 3_657
Cl2 H37 3.1573 no .
Cl2 H38 2.8532 no .
Cl2 H48 3.4202 no .
Cl2 H49 2.8264 no .
Cl2 H50 3.0834 no .
Cl3 H16 3.2738 no 2_656
Cl3 H17 3.1663 no 3_657
Cl3 H18 2.9289 no 3_657
Cl3 H28 2.7706 no 4_554
Cl3 H29 3.0189 no 4_554
Cl3 H30 3.5124 no 4_554
Cl4 H29 2.7630 no 4_554
Cl4 H35 2.6593 no 4_554
Cl4 H44 2.8777 no .
Cl4 H46 3.2409 no .
Cl5 H34 2.9241 no .
Cl5 H36 3.2993 no .
Cl5 H43 3.3712 no 4_555
Cl5 H45 2.6489 no 4_555
Cl5 H59 2.6632 no 4_555
Cl6 H6 3.2051 no 2_757
Cl6 H7 2.9616 no 2_757
Cl6 H8 3.5493 no 3_757
Cl6 H10 3.0731 no 3_757
Cl6 H58 3.0838 no 4_555
Cl6 H59 3.0087 no 4_555
Cl6 H60 3.5707 no 4_555
P1 H3 3.5753 no 3_657
P1 H25 3.5749 no .
P1 H37 3.4667 no 3_657
P1 H46 3.3823 no 3_656
P2 H17 3.3987 no 4_544
P2 H21 3.3125 no 3_656
P2 H33 3.4431 no 2_646
P2 H39 3.4851 no .
P2 H48 3.4741 no .
P3 H8 3.1406 no 4_544
P3 H56 3.3276 no .
F1 H1 3.3024 no 3_657
F1 H3 2.8850 no 3_657
F1 H19 3.4390 no 3_657
F1 H20 2.3832 no 3_657
F1 H24 2.9743 no .
F1 H25 2.6621 no .
F1 H26 2.6091 no .
F1 H37 2.9584 no 3_657
F2 H31 3.0294 no 2_646
F2 H32 2.9474 no 2_646
F2 H34 3.1844 no 2_646
F2 H41 2.9193 no 2_646
F2 H46 2.4770 no 3_656
F3 H22 3.5806 no 3_656
F3 H23 3.5041 no .
F3 H24 3.4483 no .
F3 H25 2.9372 no .
F3 H31 3.3330 no 2_646
F3 H46 2.8843 no 3_656
F3 H47 2.8700 no 3_656
F4 H25 3.3444 no .
F4 H31 3.1839 no 2_646
F4 H32 2.7618 no 2_646
F4 H33 3.5774 no 2_646
F4 H36 2.9979 no 3_657
F4 H37 2.9753 no 3_657
F5 H1 3.1682 no 3_657
F5 H3 2.6874 no 3_657
F5 H36 2.8940 no 3_657
F5 H37 2.6173 no 3_657
F5 H41 2.6850 no 2_646
F5 H42 3.4972 no 2_646
F5 H43 3.1059 no 2_646
F6 H1 2.7695 no 3_657
F6 H3 3.3274 no 3_657
F6 H20 3.5477 no 3_657
F6 H46 3.0261 no 3_656
F6 H47 3.1825 no 3_656
F6 H61 3.3134 no 2_645
F6 H63 3.2241 no 2_645
F7 H12 3.5659 no .
F7 H27 2.7616 no 3_657
F7 H38 2.4400 no .
F7 H39 2.6359 no .
F7 H40 3.0164 no .
F7 H47 3.5674 no .
F7 H48 2.5543 no .
F8 H16 2.6789 no 4_544
F8 H17 2.7769 no 4_544
F8 H21 2.5239 no 3_656
F8 H22 3.4950 no 3_656
F8 H29 3.5027 no 2_646
F8 H30 2.4814 no 2_646
F8 H31 3.4762 no 2_646
F8 H33 3.1635 no 2_646
F9 H14 2.7759 no .
F9 H17 2.5764 no 4_544
F9 H27 2.8262 no 3_657
F9 H28 2.7083 no 3_657
F9 H30 3.2642 no 2_646
F9 H33 2.6176 no 2_646
F10 H21 3.0480 no 3_656
F10 H22 3.1918 no 3_656
F10 H23 3.4035 no 3_656
F10 H31 2.9235 no 2_646
F10 H33 2.7983 no 2_646
F10 H39 2.7391 no .
F10 H40 3.5641 no .
F11 H21 2.6527 no 3_656
F11 H23 2.9865 no 3_656
F11 H39 3.3634 no .
F11 H40 3.1163 no .
F11 H47 2.5369 no .
F11 H48 3.0371 no .
F11 H63 2.8338 no 4_555
F12 H11 3.1626 no .
F12 H12 2.3526 no .
F12 H14 3.1849 no .
F12 H16 3.2778 no 4_544
F12 H17 3.0459 no 4_544
F12 H48 3.0395 no .
F12 H62 2.8902 no 4_555
F12 H63 3.0604 no 4_555
F13 H1 3.5613 no 3_757
F13 H2 2.4688 no 3_757
F13 H4 3.3156 no 3_757
F13 H51 2.5609 no 3_757
F13 H52 3.0098 no 3_757
F13 H53 3.4898 no 3_757
F13 H56 2.3315 no .
F14 H5 2.9056 no 1_554
F14 H6 2.3707 no 1_554
F14 H8 2.4409 no 4_544
F14 H9 3.5182 no 4_544
F14 H57 3.3699 no 3_756
F14 H58 3.1225 no 3_756
F15 H7 2.9666 no 4_544
F15 H8 2.5814 no 4_544
F15 H42 3.0400 no 2_746
F15 H43 3.0999 no 2_746
F15 H51 3.2459 no 3_757
F15 H52 2.6466 no 3_757
F15 H53 3.1738 no 3_757
F15 H60 2.7997 no 2_746
F16 H7 3.4506 no 4_544
F16 H8 2.6818 no 4_544
F16 H13 3.1998 no .
F16 H56 3.2096 no .
F16 H61 3.0822 no 4_555
F16 H62 2.8328 no 4_555
F17 H4 3.5610 no 1_554
F17 H5 3.1649 no 1_554
F17 H56 2.7630 no .
F17 H57 2.5970 no .
F17 H57 3.2101 no 3_756
F17 H61 2.8218 no 4_555
F18 H1 3.0836 no 3_757
F18 H2 3.0493 no 3_757
F18 H42 3.2844 no 2_746
F18 H57 2.5859 no 3_756
F18 H58 2.7587 no 3_756
N13 H5 3.0379 no 4_553
N13 H8 3.4269 no 1_564
N13 H9 2.6915 no 1_564
N13 H15 2.5832 no 1_564
N13 H16 3.0709 no 1_564
N13 H18 3.0099 no 4_553
N13 H19 2.7387 no 4_553
C1 H51 3.4505 no .
C2 H57 3.5072 no 3_757
C4 H9 3.1121 no 4_545
C4 H10 3.3984 no 4_545
C4 H58 3.3971 no 3_757
C5 H9 3.4867 no 4_545
C5 H10 3.2042 no 4_545
C5 H11 3.3356 no 4_545
C5 H60 2.9504 no 3_757
C6 H60 3.2765 no 3_757
C8 H6 3.3075 no 4_544
C8 H7 3.4492 no 4_544
C9 H62 3.5927 no 4_555
C10 H17 3.5601 no 4_544
C10 H18 3.5622 no 4_544
C12 H28 3.5680 no 3_657
C12 H30 3.3689 no 3_657
C13 H11 3.5946 no 4_545
C13 H14 3.5135 no 4_545
C13 H15 3.4335 no 4_545
C13 H30 3.0608 no 3_657
C14 H15 3.1666 no 4_545
C19 H20 3.5684 no 3_657
C20 H20 3.2015 no 3_657
C20 H38 3.4744 no 3_657
C21 H38 3.2909 no 3_657
C23 H17 3.5648 no 3_657
C24 H17 3.4620 no 3_657
C28 H50 3.4535 no .
C29 H26 3.3294 no 3_657
C29 H50 2.9529 no .
C30 H26 3.3879 no 3_657
C30 H27 3.4603 no 3_657
C30 H50 3.3370 no .
C33 H53 3.3972 no 4_554
C36 H40 3.3849 no .
C37 H40 2.7775 no .
C37 H63 3.0935 no 4_555
C38 H40 3.1614 no .
C38 H62 3.2451 no 4_555
C38 H63 3.3533 no 4_555
C41 H2 3.4875 no .
C41 H43 3.2796 no 4_555
C44 H4 2.9804 no 3_757
C45 H4 2.8256 no 3_757
C46 H6 3.2068 no 3_757
C48 H7 3.4735 no 3_757
C49 H5 3.1018 no 4_553
C49 H16 3.5294 no 1_564
C49 H19 2.7272 no 4_553
C50 H19 3.2789 no 4_553
C50 H47 3.3859 no 4_554
C50 H48 3.4079 no 4_554
H1 F1 3.3024 no 3_657
H1 F5 3.1682 no 3_657
H1 F6 2.7695 no 3_657
H1 F13 3.5613 no 3_757
H1 F18 3.0836 no 3_757
H1 H61 3.3458 no 4_556
H2 F13 2.4688 no 3_757
H2 F18 3.0493 no 3_757
H2 C41 3.4875 no .
H2 H51 2.7019 no .
H2 H53 3.4543 no .
H3 P1 3.5753 no 3_657
H3 F1 2.8850 no 3_657
H3 F5 2.6874 no 3_657
H3 F6 3.3274 no 3_657
H3 H37 3.1051 no .
H3 H51 3.3523 no .
H3 H53 3.5899 no .
H4 F13 3.3156 no 3_757
H4 F17 3.5610 no 1_556
H4 C44 2.9804 no 3_757
H4 C45 2.8256 no 3_757
H4 H56 2.9827 no 3_757
H4 H57 2.7095 no 3_757
H5 F14 2.9056 no 1_556
H5 F17 3.1649 no 1_556
H5 N13 3.0379 no 4_556
H5 C49 3.1018 no 4_556
H5 H61 3.2446 no 4_556
H6 Cl6 3.2051 no 2_747
H6 F14 2.3707 no 1_556
H6 C8 3.3075 no 4_545
H6 C46 3.2068 no 3_757
H6 H8 3.4848 no 4_545
H6 H9 2.6915 no 4_545
H6 H10 3.0624 no 4_545
H6 H58 3.0204 no 3_757
H7 Cl6 2.9616 no 2_747
H7 F15 2.9666 no 4_545
H7 F16 3.4506 no 4_545
H7 C8 3.4492 no 4_545
H7 C48 3.4735 no 3_757
H7 H9 3.3790 no 4_545
H7 H10 2.6919 no 4_545
H7 H11 3.2928 no 4_545
H7 H13 3.3486 no 4_545
H7 H52 3.2207 no 2_747
H7 H60 2.7372 no 3_757
H8 Cl6 3.5493 no 3_757
H8 P3 3.1406 no 4_545
H8 F14 2.4409 no 4_545
H8 F15 2.5814 no 4_545
H8 F16 2.6818 no 4_545
H8 N13 3.4269 no 1_546
H8 H6 3.4848 no 4_544
H8 H60 3.3099 no 3_757
H9 F14 3.5182 no 4_545
H9 N13 2.6915 no 1_546
H9 C4 3.1121 no 4_544
H9 C5 3.4867 no 4_544
H9 H6 2.6915 no 4_544
H9 H7 3.3790 no 4_544
H10 Cl6 3.0731 no 3_757
H10 C4 3.3984 no 4_544
H10 C5 3.2042 no 4_544
H10 H6 3.0624 no 4_544
H10 H7 2.6919 no 4_544
H10 H54 3.4972 no 3_757
H11 F12 3.1626 no .
H11 C5 3.3356 no 4_544
H11 C13 3.5946 no 4_544
H11 H7 3.2928 no 4_544
H11 H17 3.5856 no 4_544
H12 F7 3.5659 no .
H12 F12 2.3526 no .
H12 H48 3.4622 no .
H12 H62 3.1292 no 4_555
H13 F16 3.1998 no .
H13 H7 3.3486 no 4_544
H13 H62 3.4082 no 4_555
H14 F9 2.7759 no .
H14 F12 3.1849 no .
H14 C13 3.5135 no 4_544
H14 H17 2.9662 no 4_544
H14 H18 3.5340 no 4_544
H14 H27 3.3748 no 3_657
H14 H28 3.3730 no 3_657
H15 N13 2.5832 no 1_546
H15 C13 3.4335 no 4_544
H15 C14 3.1666 no 4_544
H15 H17 3.2557 no 4_544
H15 H18 2.7672 no 4_544
H16 Cl3 3.2738 no 2_646
H16 F8 2.6789 no 4_545
H16 F12 3.2778 no 4_545
H16 N13 3.0709 no 1_546
H16 C49 3.5294 no 1_546
H16 H18 3.5799 no 4_544
H16 H28 3.5732 no 3_657
H16 H30 3.2112 no 3_657
H17 Cl3 3.1663 no 3_657
H17 P2 3.3987 no 4_545
H17 F8 2.7769 no 4_545
H17 F9 2.5764 no 4_545
H17 F12 3.0459 no 4_545
H17 C10 3.5601 no 4_545
H17 C23 3.5648 no 3_657
H17 C24 3.4620 no 3_657
H17 H11 3.5856 no 4_545
H17 H14 2.9662 no 4_545
H17 H15 3.2557 no 4_545
H17 H30 2.6574 no 3_657
H18 Cl3 2.9289 no 3_657
H18 N13 3.0099 no 4_556
H18 C10 3.5622 no 4_545
H18 H14 3.5340 no 4_545
H18 H15 2.7672 no 4_545
H18 H16 3.5799 no 4_545
H18 H24 3.2688 no 3_657
H19 F1 3.4390 no 3_657
H19 N13 2.7387 no 4_556
H19 C49 2.7272 no 4_556
H19 C50 3.2789 no 4_556
H19 H61 3.1710 no 4_556
H19 H63 3.2819 no 4_556
H20 F1 2.3832 no 3_657
H20 F6 3.5477 no 3_657
H20 C19 3.5684 no 3_657
H20 C20 3.2015 no 3_657
H20 H24 3.3087 no 3_657
H20 H26 2.9361 no 3_657
H21 P2 3.3125 no 3_656
H21 F8 2.5239 no 3_656
H21 F10 3.0480 no 3_656
H21 F11 2.6527 no 3_656
H22 F3 3.5806 no 3_656
H22 F8 3.4950 no 3_656
H22 F10 3.1918 no 3_656
H22 H23 3.5637 no 3_656
H22 H31 3.3504 no 4_554
H22 H47 3.5902 no .
H23 F3 3.5041 no .
H23 F10 3.4035 no 3_656
H23 F11 2.9865 no 3_656
H23 H22 3.5637 no 3_656
H23 H23 2.8607 no 3_656
H24 F1 2.9743 no .
H24 F3 3.4483 no .
H24 H18 3.2688 no 3_657
H24 H20 3.3087 no 3_657
H25 P1 3.5749 no .
H25 F1 2.6621 no .
H25 F3 2.9372 no .
H25 F4 3.3444 no .
H26 Cl2 3.4802 no 3_657
H26 F1 2.6091 no .
H26 C29 3.3294 no 3_657
H26 C30 3.3879 no 3_657
H26 H20 2.9361 no 3_657
H26 H37 2.8600 no 3_657
H26 H38 2.9929 no 3_657
H27 Cl2 2.9203 no 3_657
H27 F7 2.7616 no 3_657
H27 F9 2.8262 no 3_657
H27 C30 3.4603 no 3_657
H27 H14 3.3748 no 3_657
H27 H38 2.6034 no 3_657
H28 Cl3 2.7706 no 4_555
H28 F9 2.7083 no 3_657
H28 C12 3.5680 no 3_657
H28 H14 3.3730 no 3_657
H28 H16 3.5732 no 3_657
H28 H33 2.9855 no 4_555
H29 Cl3 3.0189 no 4_555
H29 Cl4 2.7630 no 4_555
H29 F8 3.5027 no 2_656
H30 Cl3 3.5124 no 4_555
H30 F8 2.4814 no 2_656
H30 F9 3.2642 no 2_656
H30 C12 3.3689 no 3_657
H30 C13 3.0608 no 3_657
H30 H16 3.2112 no 3_657
H30 H17 2.6574 no 3_657
H31 F2 3.0294 no 2_656
H31 F3 3.3330 no 2_656
H31 F4 3.1839 no 2_656
H31 F8 3.4762 no 2_656
H31 F10 2.9235 no 2_656
H31 H22 3.3504 no 4_555
H32 F2 2.9474 no 2_656
H32 F4 2.7618 no 2_656
H33 P2 3.4431 no 2_656
H33 F4 3.5774 no 2_656
H33 F8 3.1635 no 2_656
H33 F9 2.6176 no 2_656
H33 F10 2.7983 no 2_656
H33 H28 2.9855 no 4_554
H34 Cl5 2.9241 no .
H34 F2 3.1844 no 2_656
H34 H44 3.3470 no .
H35 Cl4 2.6593 no 4_555
H35 H44 3.5142 no 4_555
H35 H45 3.3581 no 4_555
H36 Cl5 3.2993 no .
H36 F4 2.9979 no 3_657
H36 F5 2.8940 no 3_657
H36 H41 3.2899 no 4_555
H36 H43 3.5389 no 4_555
H36 H44 3.3430 no 4_555
H36 H45 3.4927 no 4_555
H37 Cl2 3.1573 no .
H37 P1 3.4667 no 3_657
H37 F1 2.9584 no 3_657
H37 F4 2.9753 no 3_657
H37 F5 2.6173 no 3_657
H37 H3 3.1051 no .
H37 H26 2.8600 no 3_657
H37 H50 2.9051 no .
H38 Cl2 2.8532 no .
H38 F7 2.4400 no .
H38 C20 3.4744 no 3_657
H38 C21 3.2909 no 3_657
H38 H26 2.9929 no 3_657
H38 H27 2.6034 no 3_657
H38 H48 3.3219 no .
H38 H50 3.5021 no .
H39 P2 3.4851 no .
H39 F7 2.6359 no .
H39 F10 2.7391 no .
H39 F11 3.3634 no .
H40 F7 3.0164 no .
H40 F10 3.5641 no .
H40 F11 3.1163 no .
H40 C36 3.3849 no .
H40 C37 2.7775 no .
H40 C38 3.1614 no .
H40 H47 2.6594 no .
H40 H48 3.2917 no .
H41 F2 2.9193 no 2_656
H41 F5 2.6850 no 2_656
H41 H36 3.2899 no 4_554
H42 F5 3.4972 no 2_656
H42 F15 3.0400 no 2_756
H42 F18 3.2844 no 2_756
H42 H58 3.1616 no 4_555
H43 Cl5 3.3712 no 4_554
H43 F5 3.1059 no 2_656
H43 F15 3.0999 no 2_756
H43 C41 3.2796 no 4_554
H43 H36 3.5389 no 4_554
H43 H52 3.3494 no 4_554
H43 H53 2.4422 no 4_554
H44 Cl4 2.8777 no .
H44 H34 3.3470 no .
H44 H35 3.5142 no 4_554
H44 H36 3.3430 no 4_554
H45 Cl5 2.6489 no 4_554
H45 H35 3.3581 no 4_554
H45 H36 3.4927 no 4_554
H46 Cl4 3.2409 no .
H46 P1 3.3823 no 3_656
H46 F2 2.4770 no 3_656
H46 F3 2.8843 no 3_656
H46 F6 3.0261 no 3_656
H47 F3 2.8700 no 3_656
H47 F6 3.1825 no 3_656
H47 F7 3.5674 no .
H47 F11 2.5369 no .
H47 C50 3.3859 no 4_555
H47 H22 3.5902 no .
H47 H40 2.6594 no .
H47 H62 3.4715 no 4_555
H47 H63 2.6165 no 4_555
H48 Cl2 3.4202 no .
H48 P2 3.4741 no .
H48 F7 2.5543 no .
H48 F11 3.0371 no .
H48 F12 3.0395 no .
H48 C50 3.4079 no 4_555
H48 H12 3.4622 no .
H48 H38 3.3219 no .
H48 H40 3.2917 no .
H48 H62 2.8419 no 4_555
H48 H63 3.1222 no 4_555
H49 Cl1 2.9653 no .
H49 Cl2 2.8264 no .
H50 Cl2 3.0834 no .
H50 C28 3.4535 no .
H50 C29 2.9529 no .
H50 C30 3.3370 no .
H50 H37 2.9051 no .
H50 H38 3.5021 no .
H51 Cl1 2.9682 no .
H51 F13 2.5609 no 3_757
H51 F15 3.2459 no 3_757
H51 C1 3.4505 no .
H51 H2 2.7019 no .
H51 H3 3.3523 no .
H52 F13 3.0098 no 3_757
H52 F15 2.6466 no 3_757
H52 H7 3.2207 no 2_757
H52 H43 3.3494 no 4_555
H52 H59 3.5843 no 4_555
H52 H60 3.4362 no 4_555
H53 F13 3.4898 no 3_757
H53 F15 3.1738 no 3_757
H53 C33 3.3972 no 4_555
H53 H2 3.4543 no .
H53 H3 3.5899 no .
H53 H43 2.4422 no 4_555
H53 H59 3.3903 no 4_555
H53 H60 3.5732 no 4_555
H54 Cl1 2.6696 no 3_757
H54 H10 3.4972 no 3_757
H55 Cl1 2.9113 no .
H55 Cl1 3.4127 no 3_757
H56 Cl1 3.5404 no 3_757
H56 P3 3.3276 no .
H56 F13 2.3315 no .
H56 F16 3.2096 no .
H56 F17 2.7630 no .
H56 H4 2.9827 no 3_757
H57 F14 3.3699 no 3_756
H57 F17 2.5970 no .
H57 F17 3.2101 no 3_756
H57 F18 2.5859 no 3_756
H57 C2 3.5072 no 3_757
H57 H4 2.7095 no 3_757
H57 H61 3.5097 no 4_555
H58 Cl6 3.0838 no 4_554
H58 F14 3.1225 no 3_756
H58 F18 2.7587 no 3_756
H58 C4 3.3971 no 3_757
H58 H6 3.0204 no 3_757
H58 H42 3.1616 no 4_554
H59 Cl5 2.6632 no 4_554
H59 Cl6 3.0087 no 4_554
H59 H52 3.5843 no 4_554
H59 H53 3.3903 no 4_554
H60 Cl6 3.5707 no 4_554
H60 F15 2.7997 no 2_756
H60 C5 2.9504 no 3_757
H60 C6 3.2765 no 3_757
H60 H7 2.7372 no 3_757
H60 H8 3.3099 no 3_757
H60 H52 3.4362 no 4_554
H60 H53 3.5732 no 4_554
H61 F6 3.3134 no 2_655
H61 F16 3.0822 no 4_554
H61 F17 2.8218 no 4_554
H61 H1 3.3458 no 4_553
H61 H5 3.2446 no 4_553
H61 H19 3.1710 no 4_553
H61 H57 3.5097 no 4_554
H62 F12 2.8902 no 4_554
H62 F16 2.8328 no 4_554
H62 C9 3.5927 no 4_554
H62 C38 3.2451 no 4_554
H62 H12 3.1292 no 4_554
H62 H13 3.4082 no 4_554
H62 H47 3.4715 no 4_554
H62 H48 2.8419 no 4_554
H63 F6 3.2241 no 2_655
H63 F11 2.8338 no 4_554
H63 F12 3.0604 no 4_554
H63 C37 3.0935 no 4_554
H63 C38 3.3533 no 4_554
H63 H19 3.2819 no 4_553
H63 H47 2.6165 no 4_554
H63 H48 3.1222 no 4_554

loop_
_geom_torsion_atom_site_label_1
_geom_torsion_atom_site_label_2
_geom_torsion_atom_site_label_3
_geom_torsion_atom_site_label_4
_geom_torsion
_geom_torsion_publ_flag
Cl1 Os1 N1 C1 47.3(4) no
Cl1 Os1 N1 C2 -74.6(4) no
Cl1 Os1 N1 C16 166.7(3) no
Cl1 Os1 N2 C3 96.4(5) no
Cl1 Os1 N2 C7 -95.2(5) no
Cl1 Os1 N3 C8 76.0(4) no
Cl1 Os1 N3 C9 -44.6(4) no
Cl1 Os1 N3 C10 -166.1(3) no
Cl2 Os1 N1 C1 -47.4(4) no
Cl2 Os1 N1 C2 -169.3(4) no
Cl2 Os1 N1 C16 72.0(4) no
Cl2 Os1 N3 C8 170.6(4) no
Cl2 Os1 N3 C9 50.0(4) no
Cl2 Os1 N3 C10 -71.6(4) no
Cl2 Os1 N4 C11 96.0(4) no
Cl2 Os1 N4 C15 -95.7(4) no
N1 Os1 N2 C3 -2.1(5) no
N1 Os1 N2 C7 166.4(5) no
N2 Os1 N1 C1 139.0(5) no
N2 Os1 N1 C2 17.0(4) no
N2 Os1 N1 C16 -101.7(4) no
N1 Os1 N3 C8 -57.8(9) no
N1 Os1 N3 C9 -178.4(5) no
N1 Os1 N3 C10 60.0(8) no
N3 Os1 N1 C1 -179.0(5) no
N3 Os1 N1 C2 59.0(8) no
N3 Os1 N1 C16 -59.6(8) no
N1 Os1 N4 C11 -166.8(5) no
N1 Os1 N4 C15 1.6(4) no
N4 Os1 N1 C1 -137.5(5) no
N4 Os1 N1 C2 100.6(4) no
N4 Os1 N1 C16 -18.1(4) no
N2 Os1 N3 C8 -16.0(4) no
N2 Os1 N3 C9 -136.6(5) no
N2 Os1 N3 C10 101.9(4) no
N3 Os1 N2 C3 -166.8(5) no
N3 Os1 N2 C7 1.6(5) no
N2 Os1 N4 C11 -84.9(5) no
N2 Os1 N4 C15 83.4(5) no
N4 Os1 N2 C3 -84.7(5) no
N4 Os1 N2 C7 83.7(5) no
N3 Os1 N4 C11 -1.9(4) no
N3 Os1 N4 C15 166.4(5) no
N4 Os1 N3 C8 -99.5(4) no
N4 Os1 N3 C9 139.9(5) no
N4 Os1 N3 C10 18.4(4) no
Cl3 Os2 N5 C17 49.5(4) no
Cl3 Os2 N5 C18 -71.1(3) no
Cl3 Os2 N5 C32 170.7(4) no
Cl3 Os2 N6 C19 94.3(4) no
Cl3 Os2 N6 C23 -99.7(4) no
Cl3 Os2 N7 C24 74.8(4) no
Cl3 Os2 N7 C25 -45.5(5) no
Cl3 Os2 N7 C26 -167.8(4) no
Cl4 Os2 N5 C17 -45.6(4) no
Cl4 Os2 N5 C18 -166.2(3) no
Cl4 Os2 N5 C32 75.6(4) no
Cl4 Os2 N7 C24 169.9(3) no
Cl4 Os2 N7 C25 49.5(4) no
Cl4 Os2 N7 C26 -72.8(4) no
Cl4 Os2 N8 C27 96.3(5) no
Cl4 Os2 N8 C31 -100.9(5) no
N5 Os2 N6 C19 -2.7(4) no
N5 Os2 N6 C23 163.3(5) no
N6 Os2 N5 C17 139.8(5) no
N6 Os2 N5 C18 19.1(4) no
N6 Os2 N5 C32 -99.1(4) no
N5 Os2 N7 C24 -59.2(8) no
N5 Os2 N7 C25 -179.5(5) no
N5 Os2 N7 C26 58.2(9) no
N7 Os2 N5 C17 -176.1(5) no
N7 Os2 N5 C18 63.3(8) no
N7 Os2 N5 C32 -54.9(9) no
N5 Os2 N8 C27 -164.9(5) no
N5 Os2 N8 C31 -2.0(5) no
N8 Os2 N5 C17 -136.4(5) no
N8 Os2 N5 C18 103.0(4) no
N8 Os2 N5 C32 -15.2(4) no
N6 Os2 N7 C24 -15.0(4) no
N6 Os2 N7 C25 -135.4(5) no
N6 Os2 N7 C26 102.3(4) no
N7 Os2 N6 C19 -166.2(5) no
N7 Os2 N6 C23 -0.3(5) no
N6 Os2 N8 C27 -82.5(5) no
N6 Os2 N8 C31 80.4(5) no
N8 Os2 N6 C19 -84.6(5) no
N8 Os2 N6 C23 81.4(5) no
N7 Os2 N8 C27 0.1(5) no
N7 Os2 N8 C31 162.9(6) no
N8 Os2 N7 C24 -98.9(4) no
N8 Os2 N7 C25 140.8(5) no
N8 Os2 N7 C26 18.4(4) no
Cl5 Os3 N9 C33 47.2(5) no
Cl5 Os3 N9 C34 -73.6(4) no
Cl5 Os3 N9 C48 167.8(3) no
Cl5 Os3 N10 C35 98.2(5) no
Cl5 Os3 N10 C39 -96.1(5) no
Cl5 Os3 N11 C40 69.3(4) no
Cl5 Os3 N11 C41 -50.9(5) no
Cl5 Os3 N11 C42 -172.9(3) no
Cl6 Os3 N9 C33 -49.5(5) no
Cl6 Os3 N9 C34 -170.4(4) no
Cl6 Os3 N9 C48 71.0(4) no
Cl6 Os3 N11 C40 166.2(4) no
Cl6 Os3 N11 C41 45.9(5) no
Cl6 Os3 N11 C42 -76.1(4) no
Cl6 Os3 N12 C43 101.1(4) no
Cl6 Os3 N12 C47 -100.1(4) no
N9 Os3 N10 C35 1.5(5) no
N9 Os3 N10 C39 167.2(6) no
N10 Os3 N9 C33 136.2(5) no
N10 Os3 N9 C34 15.3(4) no
N10 Os3 N9 C48 -103.3(4) no
N9 Os3 N11 C40 -59.4(9) no
N9 Os3 N11 C41 -179.7(5) no
N9 Os3 N11 C42 58.3(8) no
N11 Os3 N9 C33 176.3(5) no
N11 Os3 N9 C34 55.4(9) no
N11 Os3 N9 C48 -63.2(8) no
N9 Os3 N12 C43 -160.2(5) no
N9 Os3 N12 C47 -1.4(4) no
N12 Os3 N9 C33 -140.4(5) no
N12 Os3 N9 C34 98.7(4) no
N12 Os3 N9 C48 -19.9(4) no
N10 Os3 N11 C40 -19.4(4) no
N10 Os3 N11 C41 -139.6(5) no
N10 Os3 N11 C42 98.4(4) no
N11 Os3 N10 C35 -163.4(6) no
N11 Os3 N10 C39 2.3(5) no
N10 Os3 N12 C43 -78.2(5) no
N10 Os3 N12 C47 80.6(5) no
N12 Os3 N10 C35 -80.8(6) no
N12 Os3 N10 C39 84.9(6) no
N11 Os3 N12 C43 3.7(4) no
N11 Os3 N12 C47 162.5(5) no
N12 Os3 N11 C40 -102.7(4) no
N12 Os3 N11 C41 137.0(5) no
N12 Os3 N11 C42 15.0(4) no
Os1 N1 C2 C3 -28.9(8) no
Os1 N1 C16 C15 31.2(7) no
C1 N1 C2 C3 -155.8(7) no
C1 N1 C16 C15 156.7(6) no
C2 N1 C16 C15 -84.1(8) no
C16 N1 C2 C3 85.8(8) no
Os1 N2 C3 C2 -14.4(9) no
Os1 N2 C3 C4 166.9(5) no
Os1 N2 C7 C6 -166.4(5) no
Os1 N2 C7 C8 14.0(9) no
C3 N2 C7 C6 1.6(12) no
C3 N2 C7 C8 -177.9(7) no
C7 N2 C3 C2 177.7(7) no
C7 N2 C3 C4 -1.0(12) no
Os1 N3 C8 C7 27.2(7) no
Os1 N3 C10 C11 -31.0(7) no
C9 N3 C8 C7 153.5(6) no
C8 N3 C10 C11 84.9(8) no
C10 N3 C8 C7 -88.3(8) no
C9 N3 C10 C11 -157.6(7) no
Os1 N4 C11 C10 -15.9(8) no
Os1 N4 C11 C12 168.1(5) no
Os1 N4 C15 C14 -167.9(5) no
Os1 N4 C15 C16 16.1(8) no
C11 N4 C15 C14 0.2(11) no
C11 N4 C15 C16 -175.8(6) no
C15 N4 C11 C10 176.2(6) no
C15 N4 C11 C12 0.3(11) no
Os2 N5 C18 C19 -31.9(7) no
Os2 N5 C32 C31 28.9(8) no
C17 N5 C18 C19 -157.8(6) no
C17 N5 C32 C31 155.4(7) no
C18 N5 C32 C31 -86.6(8) no
C32 N5 C18 C19 84.3(8) no
Os2 N6 C19 C18 -14.8(8) no
Os2 N6 C19 C20 166.7(5) no
Os2 N6 C23 C22 -166.9(5) no
Os2 N6 C23 C24 16.1(8) no
C19 N6 C23 C22 -1.2(11) no
C19 N6 C23 C24 -178.2(6) no
C23 N6 C19 C18 179.5(6) no
C23 N6 C19 C20 1.0(11) no
Os2 N7 C24 C23 27.3(7) no
Os2 N7 C26 C27 -33.5(8) no
C25 N7 C24 C23 153.8(6) no
C24 N7 C26 C27 81.8(8) no
C26 N7 C24 C23 -87.5(7) no
C25 N7 C26 C27 -160.8(7) no
Os2 N8 C27 C26 -19.8(9) no
Os2 N8 C27 C28 163.0(5) no
Os2 N8 C31 C30 -164.9(5) no
Os2 N8 C31 C32 19.1(9) no
C27 N8 C31 C30 -2.4(12) no
C27 N8 C31 C32 -178.4(7) no
C31 N8 C27 C26 177.5(7) no
C31 N8 C27 C28 0.2(12) no
Os3 N9 C34 C35 -29.2(8) no
Os3 N9 C48 C47 37.0(6) no
C33 N9 C34 C35 -155.1(7) no
C33 N9 C48 C47 162.5(6) no
C34 N9 C48 C47 -78.2(7) no
C48 N9 C34 C35 85.4(8) no
Os3 N10 C35 C34 -18.9(10) no
Os3 N10 C35 C36 163.8(6) no
Os3 N10 C39 C38 -166.2(5) no
Os3 N10 C39 C40 15.9(10) no
C35 N10 C39 C38 -0.9(13) no
C35 N10 C39 C40 -178.9(7) no
C39 N10 C35 C34 175.9(7) no
C39 N10 C35 C36 -1.4(13) no
Os3 N11 C40 C39 32.4(8) no
Os3 N11 C42 C43 -29.9(7) no
C41 N11 C40 C39 158.1(7) no
C40 N11 C42 C43 86.2(8) no
C42 N11 C40 C39 -83.8(8) no
C41 N11 C42 C43 -156.5(6) no
Os3 N12 C43 C42 -22.7(8) no
Os3 N12 C43 C44 158.1(5) no
Os3 N12 C47 C46 -157.9(5) no
Os3 N12 C47 C48 23.3(8) no
C43 N12 C47 C46 -0.8(11) no
C43 N12 C47 C48 -179.6(6) no
C47 N12 C43 C42 -179.8(6) no
C47 N12 C43 C44 1.0(11) no
N1 C2 C3 N2 29.4(10) no
N1 C2 C3 C4 -152.1(7) no
N2 C3 C4 C5 0.2(13) no
C2 C3 C4 C5 -178.2(8) no
C3 C4 C5 C6 -0.2(13) no
C4 C5 C6 C7 0.9(13) no
C5 C6 C7 N2 -1.6(13) no
C5 C6 C7 C8 177.9(8) no
N2 C7 C8 N3 -27.9(10) no
C6 C7 C8 N3 152.5(8) no
N3 C10 C11 N4 31.7(9) no
N3 C10 C11 C12 -152.6(7) no
N4 C11 C12 C13 -1.1(11) no
C10 C11 C12 C13 -176.5(7) no
C11 C12 C13 C14 1.5(12) no
C12 C13 C14 C15 -1.1(12) no
C13 C14 C15 N4 0.3(12) no
C13 C14 C15 C16 175.6(7) no
N4 C15 C16 N1 -32.5(9) no
C14 C15 C16 N1 151.9(8) no
N5 C18 C19 N6 31.8(9) no
N5 C18 C19 C20 -149.7(7) no
N6 C19 C20 C21 0.0(11) no
C18 C19 C20 C21 -178.3(7) no
C19 C20 C21 C22 -0.8(12) no
C20 C21 C22 C23 0.6(12) no
C21 C22 C23 N6 0.4(11) no
C21 C22 C23 C24 177.0(7) no
N6 C23 C24 N7 -29.3(9) no
C22 C23 C24 N7 154.0(7) no
N7 C26 C27 N8 35.9(10) no
N7 C26 C27 C28 -147.0(7) no
N8 C27 C28 C29 0.9(13) no
C26 C27 C28 C29 -176.0(8) no
C27 C28 C29 C30 0.1(13) no
C28 C29 C30 C31 -2.1(14) no
C29 C30 C31 N8 3.3(14) no
C29 C30 C31 C32 178.7(8) no
N8 C31 C32 N5 -31.9(10) no
C30 C31 C32 N5 152.3(9) no
N9 C34 C35 N10 32.4(11) no
N9 C34 C35 C36 -150.5(8) no
N10 C35 C36 C37 2.4(14) no
C34 C35 C36 C37 -174.5(8) no
C35 C36 C37 C38 -1.1(14) no
C36 C37 C38 C39 -1.2(15) no
C37 C38 C39 N10 2.2(14) no
C37 C38 C39 C40 179.9(8) no
N10 C39 C40 N11 -32.5(10) no
C38 C39 C40 N11 149.7(9) no
N11 C42 C43 N12 35.5(9) no
N11 C42 C43 C44 -145.4(7) no
N12 C43 C44 C45 -0.4(12) no
C42 C43 C44 C45 -179.5(7) no
C43 C44 C45 C46 -0.3(13) no
C44 C45 C46 C47 0.5(13) no
C45 C46 C47 N12 0.0(12) no
C45 C46 C47 C48 178.6(7) no
N12 C47 C48 N9 -41.0(8) no
C46 C47 C48 N9 140.4(8) no
